data_1567112
loop_
_publ_author_name
'Li, Cui-Cui'
'Zhang, Siqi'
'Tang, Jian'
'Jian, Ruijun'
'Xia, Yu'
'Zhao, Liang'

_publ_section_title
;
 Pyridine dicarbanion-bonded Ag<sub>13</sub> organometallic nanoclusters:
 synthesis and on-surface oxidative coupling reaction.
;
_journal_issue 27
_journal_name_full 'Chemical science'
_journal_page_first 8095
_journal_page_last 8103
_journal_paper_doi 10.1039/d2sc00989g
_journal_volume 13
_journal_year 2022
_chemical_formula_moiety '0.5(C57 H58 Ag5 F3 N17 O3 S), 0.5(C57 H56 Ag5 F3 N17 O3 S), 2(C F3 O3 S)'
_chemical_formula_sum 'C59 H57 Ag5 F9 N17 O9 S3'
_chemical_formula_weight 1954.74
_space_group_crystal_system triclinic
_space_group_IT_number 2
_space_group_name_Hall '-P 1'
_space_group_name_H-M_alt 'P -1'
_atom_sites_solution_hydrogens geom
_audit_creation_date 2021-01-04
_audit_creation_method
;
Olex2 1.3
(compiled 2020.02.04 svn.rd84adfe8 for OlexSys, GUI svn.r6032)
;
_audit_update_record
;
2021-02-10 deposited with the CCDC.	2022-06-13 downloaded from the CCDC.
;
_cell_angle_alpha 84.932(2)
_cell_angle_beta 76.949(2)
_cell_angle_gamma 73.121(2)
_cell_formula_units_Z 4
_cell_length_a 14.8014(4)
_cell_length_b 22.3158(5)
_cell_length_c 24.8300(6)
_cell_measurement_reflns_used 12185
_cell_measurement_temperature 100.00(11)
_cell_measurement_theta_max 69.2180
_cell_measurement_theta_min 3.6470
_cell_volume 7643.2(3)
_computing_cell_refinement 'CrysAlisPro 1.171.39.46 (Rigaku OD, 2018)'
_computing_data_collection 'CrysAlisPro 1.171.39.46 (Rigaku OD, 2018)'
_computing_data_reduction 'CrysAlisPro 1.171.39.46 (Rigaku OD, 2018)'
_computing_molecular_graphics 'Olex2 1.3 (Dolomanov et al., 2009)'
_computing_publication_material 'Olex2 1.3 (Dolomanov et al., 2009)'
_computing_structure_refinement 'SHELXL 2014/7 (Sheldrick, 2015)'
_diffrn_ambient_environment N~2~
_diffrn_ambient_temperature 100.00(11)
_diffrn_detector 'CCD plate'
_diffrn_detector_area_resol_mean 5.2137
_diffrn_detector_type AtlasS2
_diffrn_measured_fraction_theta_full 0.988
_diffrn_measured_fraction_theta_max 0.970
_diffrn_measurement_details
;
List of Runs (angles in degrees, time in seconds):

  # Type    Start    End  Width  t~exp~   \w     \q     \k     \f   Frames
#--------------------------------------------------------------------------
  1  \w    -92.00 -10.00   1.00   15.00    --  -40.81 125.00 120.00   82
  2  \w     -8.00  27.00   1.00   15.00    --  -40.81  38.00-180.00   35
  3  \w    -64.00 -38.00   1.00   15.00    --  -40.81  38.00-180.00   26
  4  \w   -106.00 -16.00   1.00   15.00    --  -40.81 -38.00-120.00   90
  5  \w    -65.00  33.00   1.00   15.00    --  -40.81  38.00  60.00   98
  6  \w     81.00 114.00   1.00   30.00    --   96.56-125.00  60.00   33
  7  \w     46.00 104.00   1.00   30.00    --   96.56 -95.00 120.00   58
  8  \w     27.00 116.00   1.00   30.00    --   96.56-125.00 -90.00   89
  9  \w    103.00 162.00   1.00   30.00    --   96.56  77.00 -30.00   59
 10  \w     67.00  92.00   1.00   30.00    --   96.56  77.00 -30.00   25
 11  \w    117.00 150.00   1.00   30.00    --   96.56 125.00  30.00   33
 12  \w     75.00 169.00   1.00   30.00    --   96.56  30.00  60.00   94
 13  \w     71.00 168.00   1.00   30.00    --   96.56  45.00 120.00   97
 14  \w     25.00 119.00   1.00   30.00    --   96.56 -61.00 -30.00   94
 15  \w    118.00 160.00   1.00   30.00    --   96.56 125.00 -60.00   42
 16  \w     24.00  99.00   1.00   30.00    --   96.56-126.00 -21.00   75
 17  \w    106.00 146.00   1.00   30.00    --   96.56 125.00 -90.00   40
;
_diffrn_measurement_device 'four-circle diffractometer'
_diffrn_measurement_device_type 'SuperNova, Dual, Cu at home/near, AtlasS2'
_diffrn_measurement_method '\w scans'
_diffrn_orient_matrix_type 'CrysAlisPro convention (1999,Acta A55,543-557)'
_diffrn_orient_matrix_UB_11 0.0466771000
_diffrn_orient_matrix_UB_12 0.0112916000
_diffrn_orient_matrix_UB_13 -0.0606579000
_diffrn_orient_matrix_UB_21 -0.0839250000
_diffrn_orient_matrix_UB_22 -0.0138503000
_diffrn_orient_matrix_UB_23 -0.0189676000
_diffrn_orient_matrix_UB_31 -0.0561612000
_diffrn_orient_matrix_UB_32 0.0699164000
_diffrn_orient_matrix_UB_33 0.0044326000
_diffrn_radiation_monochromator mirror
_diffrn_radiation_probe x-ray
_diffrn_radiation_type 'Cu K\a'
_diffrn_radiation_wavelength 1.54184
_diffrn_reflns_av_R_equivalents 0.0571
_diffrn_reflns_av_unetI/netI 0.0831
_diffrn_reflns_Laue_measured_fraction_full 0.988
_diffrn_reflns_Laue_measured_fraction_max 0.970
_diffrn_reflns_limit_h_max 17
_diffrn_reflns_limit_h_min -17
_diffrn_reflns_limit_k_max 27
_diffrn_reflns_limit_k_min -26
_diffrn_reflns_limit_l_max 29
_diffrn_reflns_limit_l_min -25
_diffrn_reflns_number 52675
_diffrn_reflns_point_group_measured_fraction_full 0.988
_diffrn_reflns_point_group_measured_fraction_max 0.970
_diffrn_reflns_theta_full 67.684
_diffrn_reflns_theta_max 69.344
_diffrn_reflns_theta_min 3.656
_diffrn_source 'micro-focus sealed X-ray tube'
_diffrn_source_type 'SuperNova (Cu) X-ray Source'
_exptl_absorpt_coefficient_mu 11.587
_exptl_absorpt_correction_T_max 1.00000
_exptl_absorpt_correction_T_min 0.71634
_exptl_absorpt_correction_type multi-scan
_exptl_absorpt_process_details
;
CrysAlisPro 1.171.39.46 (Rigaku Oxford Diffraction, 2018)
Empirical absorption correction using spherical harmonics,
 implemented in SCALE3 ABSPACK scaling algorithm.
;
_exptl_crystal_colour 'light yellow'
_exptl_crystal_density_diffrn 1.699
_exptl_crystal_description block
_exptl_crystal_F_000 3864
_exptl_crystal_size_max 0.05
_exptl_crystal_size_mid 0.03
_exptl_crystal_size_min 0.02
_refine_diff_density_max 1.295
_refine_diff_density_min -1.862
_refine_diff_density_rms 0.121
_refine_ls_extinction_method none
_refine_ls_goodness_of_fit_ref 1.020
_refine_ls_hydrogen_treatment constr
_refine_ls_matrix_type full
_refine_ls_number_parameters 1936
_refine_ls_number_reflns 27744
_refine_ls_number_restraints 127
_refine_ls_restrained_S_all 1.046
_refine_ls_R_factor_all 0.0878
_refine_ls_R_factor_gt 0.0591
_refine_ls_shift/su_max 0.001
_refine_ls_shift/su_mean 0.000
_refine_ls_structure_factor_coef Fsqd
_refine_ls_weighting_details 'w=1/[\s^2^(Fo^2^)+(0.0402P)^2^+21.4544P] where P=(Fo^2^+2Fc^2^)/3'
_refine_ls_weighting_scheme calc
_refine_ls_wR_factor_gt 0.1229
_refine_ls_wR_factor_ref 0.1376
_reflns_Friedel_coverage 0.000
_reflns_number_gt 19864
_reflns_number_total 27744
_reflns_threshold_expression 'I > 2\s(I)'
_cod_data_source_file d2sc00989g2.cif
_cod_data_source_block ca-49_sq
_cod_depositor_comments 'Adding full bibliography for 1567108--1567115.cif.'
_cod_database_code 1567112
_shelx_shelxl_version_number 2014/7
_chemical_oxdiff_formula 'C H O N Ag S F'
_shelx_space_group_comment
;
The symmetry employed for this shelxl refinement is uniquely defined
by the following loop, which should always be used as a source of
symmetry information in preference to the above space-group names.
They are only intended as comments.
;
_shelx_estimated_absorpt_t_max 0.801
_shelx_estimated_absorpt_t_min 0.595
_reflns_odcompleteness_completeness 99.79
_reflns_odcompleteness_iscentric 1
_reflns_odcompleteness_theta 64.99
_olex2_refinement_description
;
1. Fixed Uiso
 At 1.2 times of:
  All C(H) groups, All C(H,H) groups, All N(H) groups
 At 1.5 times of:
  All C(H,H,H) groups
2. Restrained distances
 C52-N5
 1.38 with sigma of 0.02
 C05C-C29 = C27-C99 = C29-C27
 1.5 with sigma of 0.02
 C05C-C27 = C29-C99
 2.2 with sigma of 0.02
 S1-O4 \\sim S1-O2 \\sim S1-O1 \\sim S1-O9 \\sim S1-O3
 with sigma of 0.02
 O1-O3 \\sim O2-O1 \\sim O3-O2 \\sim O1-O9 \\sim O4-O1 \\sim O9-O4
 with sigma of 0.02
 C7-O3 \\sim C7-O2 \\sim C7-O1
 with sigma of 0.02
 C20-O4 \\sim C20-O9 \\sim C20-O1
 with sigma of 0.02
 C20-F2 \\sim C20-F3 \\sim C20-F4 \\sim C7-F1 \\sim C7-F2 \\sim C7-F3
 with sigma of 0.02
 F2-F3 \\sim F4-F2 \\sim F3-F4 \\sim F1-F2 \\sim F3-F1 \\sim F2-F3
 with sigma of 0.02
 S1-F1 \\sim S1-F2 \\sim S1-F3 \\sim S1-F4
 with sigma of 0.02
3. Rigid bond restraints
 C99, C27, C29, C05C
 with sigma for 1-2 distances of 0.01 and sigma for 1-3 distances of 0.01
 O05S, S01T, O05F, O7
 with sigma for 1-2 distances of 0.01 and sigma for 1-3 distances of 0.01
4. Uiso/Uaniso restraints and constraints
C99 \\sim C27 \\sim C29 \\sim C05C: within 2A with sigma of 0.04 and sigma for
terminal atoms of 0.08 within 2A
O05S \\sim S01T \\sim O05F \\sim O7: within 2A with sigma of 0.04 and sigma for
terminal atoms of 0.08 within 2A
Uanis(O4) \\sim Ueq, Uanis(O9) \\sim Ueq: with sigma of 0.005 and sigma for
terminal atoms of 0.01
5. Others
 Sof(N03O)=Sof(C0)=Sof(C05V)=Sof(H05V)=Sof(C04Y)=Sof(H04Y)=Sof(C18A)=Sof(H18A)=
 Sof(C52A)=Sof(N5A)=Sof(C0AB)=Sof(H0AD)=Sof(H0AE)=Sof(H0AF)=1-FVAR(1)
 Sof(N03N)=Sof(C057)=Sof(C05U)=Sof(H05U)=Sof(C04X)=Sof(H04X)=Sof(C18)=Sof(H18)=
 Sof(C52)=Sof(N5)=Sof(C0AA)=Sof(H0AA)=Sof(H0AB)=Sof(H0AC)=FVAR(1)
 Fixed Sof: C7(0.66667) F1(0.66667) F4(0.33333) C20(0.33333) O3(0.66667)
 O2(0.66667) O4(0.33333) O9(0.33333)
6.a Secondary CH2 refined with riding coordinates:
 C058(H05D,H05E), C05P(H05F,H05G), C27(H27A,H27B), C29(H29A,H29B)
6.b Aromatic/amide H refined with riding coordinates:
 N01E(H01E), C020(H020), C021(H021), C027(H027), C02A(H02A), C02C(H02C),
 C02E(H02E), C02I(H02I), C02K(H02K), C02O(H02O), C02P(H02P), C02Q(H02Q),
 C02R(H02R), C02S(H02S), C02T(H02T), C02U(H02U), C02V(H02V), C02W(H02W),
 C031(H031), C032(H032), C037(H037), C038(H038), C03E(H03E), C03I(H03I),
 C03K(H03K), C03L(H03L), C03M(H03M), C05U(H05U), C04X(H04X), C18(H18),
 C03P(H03P), C03R(H03R), C03U(H03U), C03V(H03V), C03W(H03W), C03Z(H03Z),
 C044(H044), C048(H048), C049(H049), C04B(H04V), C04H(H04Z), C04K(H04K),
 C04L(H04L), C04P(H04P), C04R(H2), C04W(H04W), C04Z(H3), C05H(H05H), C05J(H05J),
  C05M(H05M), C05N(H05N), C12(H12), C05V(H05V), C04Y(H04Y), C18A(H18A)
6.c Fitted hexagon refined as free rotating group:
 N03N(C057,C05U,C04X,C18,C52), N03O(C0,C05V,C04Y,C18A,C52A)
6.d Idealised Me refined as rotating group:
 C02J(H02B,H02D,H02F), C02M(H02G,H02H,H02J), C02Z(H02L,H02M,H02N), C039(H03A,
 H03B,H03C), C03H(H03D,H03F,H03G), C03O(H03H,H03J,H03N), C042(H04A,H04B,H04C),
 C045(H04D,H04E,H04F), C04A(H04S,H04T,H04U), C04I(H04G,H04H,H04I), C04J(H04,H,
 HA), C04N(H04J,H04M,H04N), C04O(H1,HB,HC), C04S(H04O,H04Q,H04R), C05B(H05A,
 H05B,H05C), C05R(H05I,H05K,H05L), C0AA(H0AA,H0AB,H0AC), C99(H99A,H99B,H99C),
 C0AB(H0AD,H0AE,H0AF)
;
_smtbx_masks_void_probe_radius 1.2
_smtbx_masks_void_truncation_radius 1.2
_olex2_submission_special_instructions 'No special instructions were received'
_oxdiff_exptl_absorpt_empirical_details
;
Empirical correction (ABSPACK) includes:
- Absorption correction using spherical harmonics
- Frame scaling
;
_oxdiff_exptl_absorpt_empirical_full_max 2.134
_oxdiff_exptl_absorpt_empirical_full_min 0.755

loop_
_space_group_symop_operation_xyz
'x, y, z'
'-x, -y, -z'

loop_
_atom_site_label
_atom_site_type_symbol
_atom_site_fract_x
_atom_site_fract_y
_atom_site_fract_z
_atom_site_U_iso_or_equiv
_atom_site_adp_type
_atom_site_occupancy
_atom_site_site_symmetry_order
_atom_site_calc_flag
_atom_site_refinement_flags_posn
_atom_site_refinement_flags_adp
_atom_site_refinement_flags_occupancy
_atom_site_disorder_assembly
_atom_site_disorder_group
Ag01 Ag 0.50805(4) 0.68934(2) 0.33447(2) 0.02809(12) Uani 1 1 d . . . . .
Ag02 Ag 0.42373(4) 0.68594(2) 0.44301(2) 0.03008(12) Uani 1 1 d . . . . .
Ag03 Ag 0.66227(4) 0.72648(2) 0.43587(2) 0.03105(12) Uani 1 1 d . . . . .
Ag04 Ag 0.38711(4) 0.84163(3) 0.45911(2) 0.03661(13) Uani 1 1 d . . . . .
Ag05 Ag 0.49399(4) 0.83081(3) 0.35388(2) 0.03817(14) Uani 1 1 d . . . . .
Ag06 Ag 0.27762(4) 0.29672(3) 0.16238(2) 0.03915(14) Uani 1 1 d . . . . .
Ag07 Ag -0.00415(5) 0.33276(3) 0.16686(3) 0.04799(16) Uani 1 1 d . . . . .
Ag08 Ag 0.11339(5) 0.31844(3) 0.06439(3) 0.05118(18) Uani 1 1 d . . . . .
Ag09 Ag 0.12805(6) 0.18445(3) 0.18301(3) 0.05596(18) Uani 1 1 d . . . . .
Ag0A Ag 0.22065(7) 0.17206(3) 0.07499(3) 0.0768(3) Uani 1 1 d . . . . .
S00B S 0.39177(14) 0.54891(8) 0.38730(8) 0.0332(4) Uani 1 1 d . . . . .
S00C S -0.16441(15) 0.46260(9) 0.07559(8) 0.0395(4) Uani 1 1 d . . . . .
S00D S 0.48301(14) 0.34532(11) 0.20850(9) 0.0467(5) Uani 1 1 d . . . . .
S00E S 0.3243(2) 1.02914(13) 0.39889(12) 0.0669(7) Uani 1 1 d . . . . .
O00H O 0.4426(4) 0.4833(2) 0.3868(2) 0.0371(12) Uani 1 1 d . . . . .
N00J N 0.6338(4) 0.6319(2) 0.2789(2) 0.0276(13) Uani 1 1 d . . . . .
F00K F 0.2347(4) 0.5255(2) 0.4458(2) 0.0553(13) Uani 1 1 d . . . . .
O00L O 0.3902(4) 0.5808(2) 0.4361(2) 0.0358(12) Uani 1 1 d . . . . .
O00M O 0.4110(4) 0.5836(2) 0.3355(2) 0.0419(13) Uani 1 1 d . . . . .
F00N F 0.2090(3) 0.6093(2) 0.3946(2) 0.0521(13) Uani 1 1 d . . . . .
O00O O -0.1743(4) 0.5288(2) 0.0701(2) 0.0418(13) Uani 1 1 d . . . . .
F00P F -0.3518(4) 0.4891(3) 0.1148(2) 0.0634(15) Uani 1 1 d . . . . .
F00Q F 0.2509(4) 0.5185(2) 0.3582(2) 0.0643(15) Uani 1 1 d . . . . .
N00S N 0.4296(4) 0.6760(3) 0.5320(2) 0.0281(13) Uani 1 1 d . . . . .
N00T N 0.1959(4) 0.3902(3) 0.1450(3) 0.0356(15) Uani 1 1 d . . . . .
N00U N 0.5217(4) 0.6360(3) 0.2229(2) 0.0307(13) Uani 1 1 d . . . . .
O00V O -0.1509(4) 0.4352(3) 0.1293(2) 0.0490(15) Uani 1 1 d . . . . .
N00W N 0.6556(4) 0.6318(3) 0.4329(2) 0.0273(13) Uani 1 1 d . . . . .
N00X N -0.1082(4) 0.2650(3) 0.2565(2) 0.0332(14) Uani 1 1 d . . . . .
F00Y F -0.2890(4) 0.4002(3) 0.0761(2) 0.0669(15) Uani 1 1 d . . . . .
N00Z N 0.7351(4) 0.6275(3) 0.3392(2) 0.0287(13) Uani 1 1 d . . . . .
F010 F -0.3102(5) 0.4847(3) 0.0264(2) 0.0791(18) Uani 1 1 d . . . . .
O011 O 0.5171(4) 0.3030(3) 0.2514(2) 0.0537(16) Uani 1 1 d . . . . .
O012 O -0.1039(5) 0.4265(3) 0.0289(2) 0.0553(17) Uani 1 1 d . . . . .
N013 N 0.2669(4) 0.7080(3) 0.5285(2) 0.0326(14) Uani 1 1 d . . . . .
F014 F 0.3654(4) 0.4141(3) 0.2891(3) 0.0798(19) Uani 1 1 d . . . . .
N015 N -0.1942(4) 0.3681(3) 0.2447(3) 0.0376(15) Uani 1 1 d . . . . .
N016 N -0.0451(4) 0.3840(3) 0.2440(2) 0.0322(14) Uani 1 1 d . . . . .
N017 N 0.3881(5) 0.8744(3) 0.5404(2) 0.0361(15) Uani 1 1 d . . . . .
N018 N 0.5553(5) 0.8328(3) 0.5264(2) 0.0333(14) Uani 1 1 d . . . . .
O019 O 0.4002(4) 0.3363(3) 0.1919(3) 0.0540(16) Uani 1 1 d . . . . .
O01A O 0.5564(4) 0.3563(3) 0.1636(3) 0.0631(19) Uani 1 1 d . . . . .
N01B N 0.5951(4) 0.6414(3) 0.5277(2) 0.0279(13) Uani 1 1 d . . . . .
N01C N 0.6405(4) 0.8260(3) 0.4344(3) 0.0332(14) Uani 1 1 d . . . . .
N01D N 0.1227(4) 0.1969(3) 0.2707(2) 0.0348(15) Uani 1 1 d . . . . .
N01E N 0.2366(4) 0.8154(3) 0.5351(2) 0.0345(14) Uani 1 1 d . . . . .
H01E H 0.2914 0.8071 0.5447 0.041 Uiso 1 1 calc R U . . .
N01F N 0.5092(5) 0.7409(3) 0.2301(2) 0.0333(14) Uani 1 1 d . . . . .
N01G N 0.6275(5) 0.8222(3) 0.2908(3) 0.0365(15) Uani 1 1 d . . . . .
F01H F 0.1537(5) 1.0093(4) 0.4203(3) 0.098(2) Uani 1 1 d . . . . .
N01I N 0.1048(5) 0.4021(3) 0.2358(3) 0.0401(16) Uani 1 1 d . . . . .
C01J C 0.6190(5) 0.6200(3) 0.2299(3) 0.0265(15) Uani 1 1 d . . . . .
F01K F 0.4991(4) 0.4389(3) 0.2588(3) 0.090(2) Uani 1 1 d . . . . .
N01L N -0.0129(5) 0.1655(3) 0.2695(3) 0.0401(16) Uani 1 1 d . . . . .
C01M C 0.7247(5) 0.6154(3) 0.2869(3) 0.0293(16) Uani 1 1 d . . . . .
N01N N 0.7380(5) 0.8091(3) 0.3470(3) 0.0375(15) Uani 1 1 d . . . . .
C01O C 0.5027(5) 0.6638(3) 0.5586(3) 0.0288(15) Uani 1 1 d . . . . .
N01P N 0.2204(5) 0.9197(3) 0.5467(3) 0.0426(17) Uani 1 1 d . . . . .
C01Q C 0.1141(5) 0.4214(4) 0.1794(3) 0.0332(16) Uani 1 1 d . . . . .
N01R N 0.2372(5) 0.3340(3) 0.0038(3) 0.0438(18) Uani 1 1 d . . . . .
C01S C 0.3701(5) 0.7474(3) 0.3767(3) 0.0282(15) Uani 1 1 d . . . . .
S01T S 0.3404(7) 0.9738(4) 0.8035(4) 0.209(3) Uani 1 1 d . U . . .
C01U C 0.6119(5) 0.6066(3) 0.4792(3) 0.0237(14) Uani 1 1 d . . . . .
C01V C 0.2063(5) 0.7685(3) 0.5230(3) 0.0300(16) Uani 1 1 d . . . . .
N01W N 0.5049(6) 0.8428(3) 0.2418(3) 0.055(2) Uani 1 1 d . . . . .
N01X N 0.1521(7) 0.2988(3) -0.0478(3) 0.055(2) Uani 1 1 d . . . . .
C01Y C 0.4677(5) 0.6978(3) 0.2201(3) 0.0327(17) Uani 1 1 d . . . . .
C01Z C 0.5780(6) 0.8632(3) 0.4747(3) 0.0331(17) Uani 1 1 d . . . . .
C020 C 0.4853(6) 0.6768(3) 0.6150(3) 0.0317(16) Uani 1 1 d . . . . .
H020 H 0.5363 0.6688 0.6331 0.038 Uiso 1 1 calc R U . . .
C021 C 0.6921(6) 0.5928(3) 0.1870(3) 0.0353(17) Uani 1 1 d . . . . .
H021 H 0.6793 0.5848 0.1538 0.042 Uiso 1 1 calc R U . . .
C022 C 0.6820(5) 0.6002(3) 0.3851(3) 0.0262(15) Uani 1 1 d . . . . .
F023 F 0.3884(5) 0.4641(3) 0.2111(4) 0.103(2) Uani 1 1 d . . . . .
N024 N 0.2674(5) 0.2199(3) 0.2653(3) 0.0423(17) Uani 1 1 d . . . . .
C025 C 0.3383(5) 0.6993(3) 0.5605(3) 0.0280(15) Uani 1 1 d . . . . .
N026 N 0.3434(5) 0.1983(3) 0.1739(3) 0.0473(18) Uani 1 1 d . . . . .
C027 C 0.5893(5) 0.5516(3) 0.4797(3) 0.0296(15) Uani 1 1 d . . . . .
H027 H 0.5597 0.5351 0.5124 0.036 Uiso 1 1 calc R U . . .
C028 C -0.1871(5) 0.3051(4) 0.2413(3) 0.0350(17) Uani 1 1 d . . . . .
C029 C 0.0133(5) 0.4039(3) 0.2674(3) 0.0343(17) Uani 1 1 d . . . . .
C02A C -0.1669(6) 0.4061(4) 0.3260(3) 0.0377(18) Uani 1 1 d . . . . .
H02A H -0.2288 0.4062 0.3449 0.045 Uiso 1 1 calc R U . . .
N02B N 0.3053(5) 0.3779(4) 0.0604(3) 0.053(2) Uani 1 1 d . . . . .
C02C C 0.7856(5) 0.5776(4) 0.1952(3) 0.0373(18) Uani 1 1 d . . . . .
H02C H 0.8370 0.5600 0.1668 0.045 Uiso 1 1 calc R U . . .
C02D C 0.0349(6) 0.1934(3) 0.2993(3) 0.0375(18) Uani 1 1 d . . . . .
C02E C 0.6117(5) 0.5210(3) 0.4301(3) 0.0299(16) Uani 1 1 d . . . . .
H02E H 0.5954 0.4840 0.4289 0.036 Uiso 1 1 calc R U . . .
N02F N 0.2141(5) 0.7734(3) 0.3539(3) 0.053(2) Uani 1 1 d . . . . .
C02G C 0.3560(6) 0.8122(3) 0.3852(3) 0.0355(17) Uani 1 1 d . . . . .
C02H C -0.1325(6) 0.3856(3) 0.2729(3) 0.0374(18) Uani 1 1 d . . . . .
C02I C 0.8032(6) 0.5885(4) 0.2456(3) 0.0387(18) Uani 1 1 d . . . . .
H02I H 0.8659 0.5781 0.2515 0.046 Uiso 1 1 calc R U . . .
C02J C 0.6769(6) 0.6247(3) 0.5566(3) 0.0346(17) Uani 1 1 d . . . . .
H02B H 0.6786 0.6612 0.5737 0.052 Uiso 1 1 calc R U . . .
H02D H 0.7364 0.6094 0.5303 0.052 Uiso 1 1 calc R U . . .
H02F H 0.6687 0.5929 0.5843 0.052 Uiso 1 1 calc R U . . .
C02K C 0.5405(6) 0.9270(3) 0.4649(3) 0.0376(18) Uani 1 1 d . . . . .
H02K H 0.4960 0.9519 0.4926 0.045 Uiso 1 1 calc R U . . .
C02L C 0.6697(6) 0.8524(3) 0.3857(3) 0.0351(17) Uani 1 1 d . . . . .
C02M C 0.4873(6) 0.5865(4) 0.2066(3) 0.0408(19) Uani 1 1 d . . . . .
H02G H 0.4840 0.5922 0.1683 0.061 Uiso 1 1 calc R U . . .
H02H H 0.4242 0.5884 0.2286 0.061 Uiso 1 1 calc R U . . .
H02J H 0.5310 0.5464 0.2123 0.061 Uiso 1 1 calc R U . . .
C02N C 0.0129(6) 0.2662(4) 0.1030(3) 0.043(2) Uani 1 1 d . . . . .
C02O C -0.0155(6) 0.4260(4) 0.3213(3) 0.045(2) Uani 1 1 d . . . . .
H02O H 0.0257 0.4400 0.3371 0.054 Uiso 1 1 calc R U . . .
C02P C 0.5697(7) 0.9526(4) 0.4141(3) 0.043(2) Uani 1 1 d . . . . .
H02P H 0.5445 0.9951 0.4069 0.052 Uiso 1 1 calc R U . . .
C02Q C 0.6580(5) 0.5455(3) 0.3826(3) 0.0283(15) Uani 1 1 d . . . . .
H02Q H 0.6730 0.5253 0.3492 0.034 Uiso 1 1 calc R U . . .
C02R C -0.1069(7) 0.4265(4) 0.3504(3) 0.048(2) Uani 1 1 d . . . . .
H02R H -0.1279 0.4406 0.3864 0.057 Uiso 1 1 calc R U . . .
C02S C 0.6372(6) 0.9151(3) 0.3734(3) 0.0400(19) Uani 1 1 d . . . . .
H02S H 0.6595 0.9319 0.3390 0.048 Uiso 1 1 calc R U . . .
C02T C 0.3921(6) 0.7016(3) 0.6430(3) 0.0360(17) Uani 1 1 d . . . . .
H02T H 0.3799 0.7113 0.6801 0.043 Uiso 1 1 calc R U . . .
C02U C 0.1439(6) 0.2413(4) 0.3497(3) 0.0416(19) Uani 1 1 d . . . . .
H02U H 0.1819 0.2577 0.3661 0.050 Uiso 1 1 calc R U . . .
C02V C 0.3158(6) 0.7120(3) 0.6161(3) 0.0347(17) Uani 1 1 d . . . . .
H02V H 0.2521 0.7270 0.6349 0.042 Uiso 1 1 calc R U . . .
C02W C 0.0530(6) 0.2380(4) 0.3776(3) 0.044(2) Uani 1 1 d . . . . .
H02W H 0.0292 0.2527 0.4134 0.053 Uiso 1 1 calc R U . . .
C02Y C -0.0992(6) 0.2040(4) 0.2559(3) 0.0416(19) Uani 1 1 d . . . . .
C02Z C 0.8315(5) 0.6253(4) 0.3453(3) 0.0393(19) Uani 1 1 d . . . . .
H02L H 0.8711 0.5826 0.3433 0.059 Uiso 1 1 calc R U . . .
H02M H 0.8277 0.6418 0.3804 0.059 Uiso 1 1 calc R U . . .
H02N H 0.8594 0.6499 0.3162 0.059 Uiso 1 1 calc R U . . .
C030 C 0.4611(7) 0.8018(4) 0.2264(3) 0.045(2) Uani 1 1 d . . . . .
C031 C -0.0764(6) 0.2801(4) 0.0894(4) 0.046(2) Uani 1 1 d . . . . .
H031 H -0.1075 0.3217 0.0821 0.055 Uiso 1 1 calc R U . . .
C032 C 0.1216(5) 0.7795(4) 0.5041(3) 0.0374(18) Uani 1 1 d . . . . .
H032 H 0.1027 0.7469 0.4933 0.045 Uiso 1 1 calc R U . . .
C033 C 0.1765(6) 0.2191(4) 0.2957(3) 0.0371(18) Uani 1 1 d . . . . .
C034 C 0.7206(6) 0.8073(4) 0.2947(3) 0.0403(19) Uani 1 1 d . . . . .
C035 C 0.1843(6) 0.8744(4) 0.5327(3) 0.0397(19) Uani 1 1 d . . . . .
N036 N -0.1210(7) 0.2353(4) 0.0861(4) 0.071(3) Uani 1 1 d . . . . .
C037 C -0.0024(5) 0.2132(4) 0.3531(3) 0.0383(18) Uani 1 1 d . . . . .
H037 H -0.0627 0.2100 0.3720 0.046 Uiso 1 1 calc R U . . .
C038 C 0.2970(5) 0.7312(3) 0.3600(3) 0.0362(17) Uani 1 1 d . . . . .
H038 H 0.3058 0.6895 0.3527 0.043 Uiso 1 1 calc R U . . .
C039 C -0.2868(6) 0.4146(4) 0.2421(4) 0.052(2) Uani 1 1 d . . . . .
H03A H -0.3088 0.4072 0.2104 0.078 Uiso 1 1 calc R U . . .
H03B H -0.2783 0.4559 0.2390 0.078 Uiso 1 1 calc R U . . .
H03C H -0.3336 0.4111 0.2751 0.078 Uiso 1 1 calc R U . . .
C03A C 0.2654(6) 0.5507(4) 0.3953(4) 0.045(2) Uani 1 1 d . . . . .
O03B O 0.3573(7) 1.0791(4) 0.3721(4) 0.110(4) Uani 1 1 d . . . . .
C03C C 0.2122(5) 0.4094(4) 0.0914(3) 0.0357(17) Uani 1 1 d . . . . .
C03D C 0.3019(6) 0.9007(3) 0.5728(3) 0.0390(19) Uani 1 1 d . . . . .
C03E C 0.1462(6) 0.4562(4) 0.0700(3) 0.0406(19) Uani 1 1 d . . . . .
H03E H 0.1589 0.4677 0.0327 0.049 Uiso 1 1 calc R U . . .
C03G C 0.2222(8) 1.0074(4) 0.7880(4) 0.051(3) Uani 1 1 d . . . . .
C03H C 0.2270(6) 0.6554(4) 0.5278(3) 0.0387(18) Uani 1 1 d . . . . .
H03D H 0.1714 0.6591 0.5574 0.058 Uiso 1 1 calc R U . . .
H03F H 0.2748 0.6168 0.5323 0.058 Uiso 1 1 calc R U . . .
H03G H 0.2084 0.6557 0.4931 0.058 Uiso 1 1 calc R U . . .
C03I C -0.1663(6) 0.1791(4) 0.2411(4) 0.049(2) Uani 1 1 d . . . . .
H03I H -0.1596 0.1363 0.2434 0.059 Uiso 1 1 calc R U . . .
C03J C 0.4669(6) 0.8596(3) 0.5623(3) 0.0342(17) Uani 1 1 d . . . . .
C03K C 0.0607(6) 0.4861(3) 0.1043(4) 0.042(2) Uani 1 1 d . . . . .
H03K H 0.0138 0.5169 0.0903 0.051 Uiso 1 1 calc R U . . .
C03L C 0.0664(6) 0.8408(5) 0.5021(4) 0.055(3) Uani 1 1 d . . . . .
H03L H 0.0078 0.8493 0.4912 0.066 Uiso 1 1 calc R U . . .
C03M C 0.0458(6) 0.4696(4) 0.1600(3) 0.0391(18) Uani 1 1 d . . . . .
H03M H -0.0099 0.4908 0.1843 0.047 Uiso 1 1 calc R U . . .
N03N N 0.3852(10) 0.1437(6) 0.0285(4) 0.033(5) Uani 0.56(3) 1 d G . P A 1
C057 C 0.4601(10) 0.1644(7) 0.0381(4) 0.049(6) Uani 0.56(3) 1 d G . P A 1
C05U C 0.5470(10) 0.1534(8) -0.0004(6) 0.052(5) Uani 0.56(3) 1 d G . P A 1
H05U H 0.5972 0.1672 0.0059 0.063 Uiso 0.56(3) 1 calc R U P A 1
C04X C 0.5590(12) 0.1218(8) -0.0485(5) 0.082(9) Uani 0.56(3) 1 d G . P A 1
H04X H 0.6172 0.1144 -0.0742 0.098 Uiso 0.56(3) 1 calc R U P A 1
C18 C 0.4841(15) 0.1011(8) -0.0580(5) 0.066(10) Uani 0.56(3) 1 d G . P A 1
H18 H 0.4922 0.0799 -0.0901 0.079 Uiso 0.56(3) 1 calc R U P A 1
C52 C 0.3972(13) 0.1121(7) -0.0195(5) 0.055(6) Uani 0.56(3) 1 d DG . P A 1
C03O C 0.6381(6) 0.8006(4) 0.5517(3) 0.043(2) Uani 1 1 d . . . . .
H03H H 0.6890 0.7761 0.5244 0.064 Uiso 1 1 calc R U . . .
H03J H 0.6184 0.7737 0.5816 0.064 Uiso 1 1 calc R U . . .
H03N H 0.6607 0.8311 0.5656 0.064 Uiso 1 1 calc R U . . .
C03P C 0.0952(6) 0.8897(4) 0.5157(4) 0.047(2) Uani 1 1 d . . . . .
H03P H 0.0579 0.9310 0.5137 0.056 Uiso 1 1 calc R U . . .
C03Q C 0.6052(8) 0.8227(4) 0.2410(3) 0.047(2) Uani 1 1 d . . . . .
C03R C 0.3782(6) 0.7138(4) 0.2065(4) 0.050(2) Uani 1 1 d . . . . .
H03R H 0.3505 0.6833 0.2001 0.060 Uiso 1 1 calc R U . . .
C03S C 0.3142(6) 0.1740(4) 0.2244(3) 0.050(2) Uani 1 1 d . . . . .
C03T C 0.3134(6) 0.3512(4) 0.0111(3) 0.047(2) Uani 1 1 d . . . . .
C03U C 0.7940(7) 0.7885(5) 0.2486(4) 0.061(3) Uani 1 1 d . . . . .
H03U H 0.8582 0.7746 0.2517 0.073 Uiso 1 1 calc R U . . .
C03V C -0.2536(6) 0.2844(4) 0.2221(4) 0.047(2) Uani 1 1 d . . . . .
H03V H -0.3041 0.3126 0.2089 0.056 Uiso 1 1 calc R U . . .
C03W C 0.4610(7) 0.8687(4) 0.6178(3) 0.045(2) Uani 1 1 d . . . . .
H03W H 0.5162 0.8573 0.6326 0.054 Uiso 1 1 calc R U . . .
N03X N 0.4335(7) 0.1883(4) 0.0830(3) 0.081(3) Uani 1 1 d . . . . .
C03Y C 0.0651(8) 0.2030(4) 0.1092(3) 0.060(3) Uani 1 1 d . . . . .
C03Z C 0.3715(8) 0.8219(4) 0.2122(4) 0.062(3) Uani 1 1 d . . . . .
H03Z H 0.3401 0.8643 0.2092 0.074 Uiso 1 1 calc R U . . .
C040 C 0.2402(8) 0.3088(4) -0.0438(4) 0.059(3) Uani 1 1 d . . . . .
C042 C 0.0796(7) 0.3528(4) -0.0645(4) 0.061(3) Uani 1 1 d . . . . .
H04A H 0.0951 0.3906 -0.0596 0.091 Uiso 1 1 calc R U . . .
H04B H 0.0171 0.3538 -0.0421 0.091 Uiso 1 1 calc R U . . .
H04C H 0.0789 0.3495 -0.1026 0.091 Uiso 1 1 calc R U . . .
C044 C 0.2700(7) 0.8553(4) 0.3754(4) 0.056(3) Uani 1 1 d . . . . .
H044 H 0.2604 0.8979 0.3790 0.067 Uiso 1 1 calc R U . . .
C045 C -0.0035(7) 0.0991(4) 0.2820(4) 0.061(3) Uani 1 1 d . . . . .
H04D H 0.0601 0.0787 0.2881 0.092 Uiso 1 1 calc R U . . .
H04E H -0.0140 0.0803 0.2515 0.092 Uiso 1 1 calc R U . . .
H04F H -0.0505 0.0946 0.3146 0.092 Uiso 1 1 calc R U . . .
C046 C -0.2839(7) 0.4590(4) 0.0738(4) 0.051(2) Uani 1 1 d . . . . .
C047 C 0.1980(7) 1.0533(5) 0.3989(5) 0.068(3) Uani 1 1 d . . . . .
C048 C 0.2914(7) 0.9117(4) 0.6277(4) 0.050(2) Uani 1 1 d . . . . .
H048 H 0.2308 0.9302 0.6491 0.059 Uiso 1 1 calc R U . . .
C049 C 0.3228(9) 0.2967(4) -0.0847(4) 0.065(3) Uani 1 1 d . . . . .
H049 H 0.3240 0.2794 -0.1177 0.078 Uiso 1 1 calc R U . . .
C04A C 0.8395(6) 0.7937(4) 0.3533(4) 0.050(2) Uani 1 1 d . . . . .
H04S H 0.8703 0.8229 0.3314 0.075 Uiso 1 1 calc R U . . .
H04T H 0.8732 0.7520 0.3410 0.075 Uiso 1 1 calc R U . . .
H04U H 0.8408 0.7965 0.3915 0.075 Uiso 1 1 calc R U . . .
C04B C 0.3722(7) 0.8948(4) 0.6504(4) 0.052(2) Uani 1 1 d . . . . .
H04V H 0.3665 0.9011 0.6877 0.062 Uiso 1 1 calc R U . . .
O04D O 0.3603(6) 0.9743(4) 0.3698(6) 0.136(5) Uani 1 1 d . . . . .
C04H C 0.6752(9) 0.8088(5) 0.1936(4) 0.068(3) Uani 1 1 d . . . . .
H04Z H 0.6590 0.8115 0.1592 0.082 Uiso 1 1 calc R U . . .
C04I C 0.3325(7) 0.2376(6) 0.2932(4) 0.064(3) Uani 1 1 d . . . . .
H04G H 0.3067 0.2808 0.3031 0.097 Uiso 1 1 calc R U . . .
H04H H 0.3947 0.2316 0.2689 0.097 Uiso 1 1 calc R U . . .
H04I H 0.3390 0.2119 0.3260 0.097 Uiso 1 1 calc R U . . .
C04J C 0.4614(9) 0.9113(4) 0.2360(5) 0.074(4) Uani 1 1 d . . . . .
H04 H 0.4552 0.9217 0.1984 0.112 Uiso 1 1 calc R U . . .
H H 0.5022 0.9333 0.2458 0.112 Uiso 1 1 calc R U . . .
HA H 0.3988 0.9232 0.2601 0.112 Uiso 1 1 calc R U . . .
C04K C 0.3336(8) 0.1109(5) 0.2356(4) 0.078(4) Uani 1 1 d . . . . .
H04K H 0.3122 0.0948 0.2704 0.094 Uiso 1 1 calc R U . . .
C04L C -0.2429(7) 0.2208(5) 0.2231(4) 0.058(3) Uani 1 1 d . . . . .
H04L H -0.2878 0.2060 0.2114 0.070 Uiso 1 1 calc R U . . .
C04M C 0.2012(8) 0.8350(5) 0.3607(5) 0.075(3) Uani 1 1 d . . . . .
C04N C 0.3857(7) 0.3993(5) 0.0697(4) 0.066(3) Uani 1 1 d . . . . .
H04J H 0.3945 0.4330 0.0442 0.099 Uiso 1 1 calc R U . . .
H04M H 0.4437 0.3652 0.0642 0.099 Uiso 1 1 calc R U . . .
H04N H 0.3711 0.4136 0.1069 0.099 Uiso 1 1 calc R U . . .
C04O C 0.1591(8) 0.9834(4) 0.5566(4) 0.064(3) Uani 1 1 d . . . . .
H1 H 0.1361 1.0006 0.5237 0.096 Uiso 1 1 calc R U . . .
HB H 0.1955 1.0086 0.5662 0.096 Uiso 1 1 calc R U . . .
HC H 0.1051 0.9830 0.5864 0.096 Uiso 1 1 calc R U . . .
C04P C 0.4003(7) 0.3387(4) -0.0292(4) 0.060(3) Uani 1 1 d . . . . .
H04P H 0.4539 0.3494 -0.0239 0.072 Uiso 1 1 calc R U . . .
F04Q F 0.1549(7) 1.1021(4) 0.4308(5) 0.185(6) Uani 1 1 d . . . . .
C04R C 0.3310(8) 0.7772(5) 0.2028(5) 0.069(3) Uani 1 1 d . . . . .
H2 H 0.2705 0.7894 0.1936 0.083 Uiso 1 1 calc R U . . .
C04S C 0.1784(6) 0.4099(5) 0.2632(4) 0.062(3) Uani 1 1 d . . . . .
H04O H 0.2395 0.4019 0.2375 0.092 Uiso 1 1 calc R U . . .
H04Q H 0.1837 0.3810 0.2941 0.092 Uiso 1 1 calc R U . . .
H04R H 0.1603 0.4519 0.2760 0.092 Uiso 1 1 calc R U . . .
C04T C 0.4318(7) 0.4201(5) 0.2432(5) 0.066(3) Uani 1 1 d . . . . .
O04U O 0.3206(9) 1.0278(8) 0.4568(5) 0.170(6) Uani 1 1 d . . . . .
C04W C 0.4026(9) 0.3102(5) -0.0766(4) 0.077(4) Uani 1 1 d . . . . .
H04W H 0.4594 0.3000 -0.1034 0.092 Uiso 1 1 calc R U . . .
C04Z C 0.7695(10) 0.7909(6) 0.1985(4) 0.085(4) Uani 1 1 d . . . . .
H3 H 0.8180 0.7801 0.1670 0.103 Uiso 1 1 calc R U . . .
F051 F 0.1856(7) 1.0654(6) 0.3489(4) 0.174(5) Uani 1 1 d . . . . .
F053 F 0.2032(10) 0.9717(8) 0.7632(5) 0.207(6) Uani 1 1 d . . . . .
C056 C 0.3972(7) 0.1596(5) 0.1330(4) 0.070(3) Uani 1 1 d . . . . .
C058 C 0.0898(12) 0.8774(6) 0.3593(5) 0.103(5) Uani 1 1 d . . . . .
H05D H 0.0430 0.8547 0.3755 0.123 Uiso 1 1 calc R U . . .
H05E H 0.0735 0.9166 0.3781 0.123 Uiso 1 1 calc R U . . .
C05B C 0.5045(9) 0.2212(7) 0.0864(5) 0.106(6) Uani 1 1 d . . . . .
H05A H 0.5636 0.1912 0.0913 0.158 Uiso 1 1 calc R U . . .
H05B H 0.4799 0.2487 0.1171 0.158 Uiso 1 1 calc R U . . .
H05C H 0.5167 0.2451 0.0528 0.158 Uiso 1 1 calc R U . . .
C05C C -0.0718(12) 0.1728(5) 0.0929(6) 0.108(5) Uani 1 1 d D U . . .
F05E F 0.1696(9) 1.0196(6) 0.8384(5) 0.186(5) Uani 1 1 d . . . . .
O05F O 0.3665(11) 1.0164(7) 0.8313(5) 0.172(6) Uani 1 1 d . U . . .
C05H C 0.3867(11) 0.0727(5) 0.1923(5) 0.110(6) Uani 1 1 d . . . . .
H05H H 0.4024 0.0296 0.1984 0.132 Uiso 1 1 calc R U . . .
C05J C 0.0173(12) 0.1581(5) 0.1042(5) 0.093(5) Uani 1 1 d . . . . .
H05J H 0.0489 0.1160 0.1090 0.112 Uiso 1 1 calc R U . . .
F05K F 0.2235(12) 1.0620(7) 0.7660(8) 0.265(9) Uani 1 1 d . . . . .
C05M C 0.4169(10) 0.0956(5) 0.1414(5) 0.105(6) Uani 1 1 d . . . . .
H05M H 0.4504 0.0687 0.1125 0.126 Uiso 1 1 calc R U . . .
C05N C 0.0738(13) 0.1629(7) -0.0693(5) 0.106(6) Uani 1 1 d . . . . .
H05N H 0.0236 0.1527 -0.0798 0.127 Uiso 1 1 calc R U . . .
C05P C 0.0959(13) 0.8870(7) 0.3030(6) 0.128(7) Uani 1 1 d . . . . .
H05F H 0.1119 0.8479 0.2841 0.154 Uiso 1 1 calc R U . . .
H05G H 0.1423 0.9099 0.2867 0.154 Uiso 1 1 calc R U . . .
C05R C -0.0238(11) 0.9321(6) 0.3034(7) 0.128(7) Uani 1 1 d . . . . .
H05I H -0.0394 0.9287 0.2685 0.192 Uiso 1 1 calc R U . . .
H05K H -0.0301 0.9751 0.3095 0.192 Uiso 1 1 calc R U . . .
H05L H -0.0672 0.9169 0.3325 0.192 Uiso 1 1 calc R U . . .
O05S O 0.4024(14) 0.9753(11) 0.7463(7) 0.278(10) Uani 1 1 d . U . . .
O7 O 0.3404(16) 0.9135(8) 0.8255(12) 0.309(11) Uani 1 1 d . U . . .
N3 N 0.2196(9) 0.1929(3) -0.0370(3) 0.083(4) Uani 1 1 d . . . . .
N5 N 0.321(2) 0.0904(11) -0.0237(11) 0.062(8) Uani 0.56(3) 1 d D . P A 1
C6 C 0.1467(9) 0.2386(4) -0.0524(4) 0.066(3) Uani 1 1 d . . . . .
C12 C 0.0693(10) 0.2266(5) -0.0678(4) 0.081(4) Uani 1 1 d . . . . .
H12 H 0.0179 0.2586 -0.0764 0.098 Uiso 1 1 calc R U . . .
C14 C 0.2183(16) 0.1330(5) -0.0398(4) 0.119(8) Uani 1 1 d . . . . .
C19 C 0.1482(18) 0.1153(6) -0.0563(6) 0.135(9) Uani 1 1 d . . . . .
C0AA C 0.349(2) 0.0239(9) -0.0343(10) 0.082(9) Uani 0.56(3) 1 d . . P A 1
H0AA H 0.3473 0.0180 -0.0719 0.123 Uiso 0.56(3) 1 calc R U P A 1
H0AB H 0.3045 0.0047 -0.0097 0.123 Uiso 0.56(3) 1 calc R U P A 1
H0AC H 0.4129 0.0050 -0.0282 0.123 Uiso 0.56(3) 1 calc R U P A 1
C27 C -0.105(2) 0.1019(13) 0.0430(8) 0.250(12) Uani 1 1 d D U . . .
H27A H -0.1142 0.1333 0.0137 0.300 Uiso 1 1 calc R U . . .
H27B H -0.0372 0.0778 0.0368 0.300 Uiso 1 1 calc R U . . .
C29 C -0.1388(16) 0.1305(9) 0.0994(7) 0.171(7) Uani 1 1 d D U . . .
H29A H -0.1285 0.0992 0.1287 0.206 Uiso 1 1 calc R U . . .
H29B H -0.2063 0.1543 0.1058 0.206 Uiso 1 1 calc R U . . .
C99 C -0.165(3) 0.0640(16) 0.0476(13) 0.38(2) Uani 1 1 d D U . . .
H99A H -0.1580 0.0474 0.0122 0.570 Uiso 1 1 calc R U . . .
H99B H -0.2303 0.0881 0.0605 0.570 Uiso 1 1 calc R U . . .
H99C H -0.1474 0.0303 0.0735 0.570 Uiso 1 1 calc R U . . .
S1 S 0.91073(18) 0.68219(13) 0.48556(14) 0.0750(9) Uani 1 1 d D . . . .
O1 O 0.8304(4) 0.6874(3) 0.4631(3) 0.0528(15) Uani 1 1 d D . . . .
F2 F 0.9207(6) 0.5641(3) 0.5047(4) 0.151(4) Uani 1 1 d D . . . .
F3 F 1.0405(5) 0.5925(6) 0.5170(4) 0.207(7) Uani 1 1 d D . . . .
C7 C 0.9762(9) 0.5976(10) 0.4842(5) 0.098(8) Uani 0.6667 1 d D . P B 1
F1 F 1.0122(7) 0.5840(5) 0.4325(5) 0.115(4) Uani 0.6667 1 d D . P B 1
F4 F 0.8944(12) 0.6248(8) 0.5734(5) 0.086(6) Uani 0.3333 1 d D . P B 2
C20 C 0.9440(10) 0.6141(11) 0.5221(8) 0.070(9) Uiso 0.3333 1 d D . P B 2
O3 O 0.9798(8) 0.7110(6) 0.4683(7) 0.120(6) Uani 0.6667 1 d D . P B 1
O2 O 0.8733(9) 0.6834(8) 0.5483(4) 0.136(8) Uani 0.6667 1 d D . P B 1
O4 O 0.9085(16) 0.7378(7) 0.5103(9) 0.090(8) Uani 0.3333 1 d D U P B 2
O9 O 0.9923(12) 0.6762(12) 0.4326(7) 0.117(11) Uani 0.3333 1 d D U P B 2
N03O N 0.3458(14) 0.1334(7) 0.0248(5) 0.042(6) Uani 0.44(3) 1 d G . P A 2
C0 C 0.4284(14) 0.1480(8) 0.0301(5) 0.033(7) Uani 0.44(3) 1 d G . P A 2
C05V C 0.5123(13) 0.1309(10) -0.0105(8) 0.058(7) Uani 0.44(3) 1 d G . P A 2
H05V H 0.5676 0.1406 -0.0069 0.070 Uiso 0.44(3) 1 calc R U P A 2
C04Y C 0.5134(16) 0.0992(9) -0.0565(6) 0.054(9) Uani 0.44(3) 1 d G . P A 2
H04Y H 0.5695 0.0877 -0.0837 0.065 Uiso 0.44(3) 1 calc R U P A 2
C18A C 0.4308(19) 0.0846(9) -0.0619(6) 0.067(8) Uani 0.44(3) 1 d G . P A 2
H18A H 0.4316 0.0634 -0.0927 0.080 Uiso 0.44(3) 1 calc R U P A 2
C52A C 0.3469(17) 0.1017(9) -0.0212(7) 0.039(8) Uani 0.44(3) 1 d G . P A 2
N5A N 0.261(2) 0.0884(12) -0.0222(10) 0.063(7) Uani 0.44(3) 1 d . . P A 2
C0AB C 0.270(3) 0.0212(9) -0.0273(12) 0.066(9) Uani 0.44(3) 1 d . . P A 2
H0AD H 0.2075 0.0138 -0.0149 0.099 Uiso 0.44(3) 1 calc R U P A 2
H0AE H 0.3132 -0.0036 -0.0052 0.099 Uiso 0.44(3) 1 calc R U P A 2
H0AF H 0.2945 0.0097 -0.0653 0.099 Uiso 0.44(3) 1 calc R U P A 2

loop_
_atom_site_aniso_label
_atom_site_aniso_U_11
_atom_site_aniso_U_22
_atom_site_aniso_U_33
_atom_site_aniso_U_23
_atom_site_aniso_U_13
_atom_site_aniso_U_12
Ag01 0.0281(3) 0.0281(2) 0.0237(2) -0.00359(19) -0.0039(2) -0.0013(2)
Ag02 0.0290(3) 0.0339(3) 0.0228(2) 0.0012(2) -0.0051(2) -0.0025(2)
Ag03 0.0370(3) 0.0237(2) 0.0316(3) -0.0032(2) -0.0059(2) -0.0074(2)
Ag04 0.0370(3) 0.0379(3) 0.0328(3) -0.0112(2) -0.0078(2) -0.0037(2)
Ag05 0.0456(3) 0.0387(3) 0.0325(3) -0.0015(2) -0.0105(2) -0.0133(2)
Ag06 0.0297(3) 0.0507(3) 0.0285(3) 0.0114(2) -0.0056(2) -0.0020(2)
Ag07 0.0435(4) 0.0573(4) 0.0391(3) -0.0172(3) 0.0101(3) -0.0175(3)
Ag08 0.0585(4) 0.0462(3) 0.0331(3) 0.0065(3) 0.0080(3) -0.0060(3)
Ag09 0.0726(5) 0.0691(4) 0.0267(3) 0.0116(3) -0.0153(3) -0.0204(4)
Ag0A 0.1161(7) 0.0521(4) 0.0313(3) -0.0044(3) -0.0127(4) 0.0229(4)
S00B 0.0372(10) 0.0278(9) 0.0325(9) 0.0007(7) -0.0092(8) -0.0047(7)
S00C 0.0467(12) 0.0350(10) 0.0301(10) 0.0020(8) -0.0027(8) -0.0058(8)
S00D 0.0286(10) 0.0669(14) 0.0426(11) 0.0113(10) -0.0110(9) -0.0116(9)
S00E 0.0600(16) 0.0656(16) 0.0728(18) 0.0023(13) -0.0159(14) -0.0136(13)
O00H 0.042(3) 0.026(3) 0.040(3) -0.003(2) -0.011(2) -0.002(2)
N00J 0.036(3) 0.018(3) 0.027(3) -0.001(2) -0.004(3) -0.005(2)
F00K 0.042(3) 0.046(3) 0.074(4) 0.005(3) -0.004(3) -0.014(2)
O00L 0.040(3) 0.031(3) 0.036(3) 0.000(2) -0.011(2) -0.006(2)
O00M 0.049(3) 0.037(3) 0.035(3) 0.003(2) -0.007(3) -0.007(2)
F00N 0.042(3) 0.032(2) 0.079(4) 0.003(2) -0.018(3) -0.002(2)
O00O 0.050(3) 0.033(3) 0.037(3) -0.004(2) -0.003(3) -0.007(2)
F00P 0.041(3) 0.070(3) 0.070(4) -0.010(3) -0.006(3) -0.003(3)
F00Q 0.061(3) 0.060(3) 0.083(4) -0.013(3) -0.038(3) -0.012(3)
N00S 0.031(3) 0.029(3) 0.022(3) 0.002(2) -0.004(2) -0.006(2)
N00T 0.022(3) 0.051(4) 0.031(3) 0.002(3) -0.004(3) -0.007(3)
N00U 0.029(3) 0.028(3) 0.034(3) 0.000(2) -0.006(3) -0.006(2)
O00V 0.055(4) 0.052(3) 0.036(3) 0.015(3) -0.011(3) -0.012(3)
N00W 0.029(3) 0.027(3) 0.025(3) -0.002(2) -0.007(2) -0.005(2)
N00X 0.031(3) 0.033(3) 0.031(3) 0.003(3) -0.005(3) -0.004(3)
F00Y 0.071(4) 0.057(3) 0.077(4) -0.009(3) -0.008(3) -0.027(3)
N00Z 0.026(3) 0.032(3) 0.029(3) -0.006(2) 0.001(2) -0.011(2)
F010 0.095(5) 0.098(5) 0.059(4) 0.017(3) -0.043(3) -0.034(4)
O011 0.038(3) 0.072(4) 0.048(4) 0.015(3) -0.016(3) -0.010(3)
O012 0.068(4) 0.044(3) 0.041(3) -0.012(3) 0.013(3) -0.011(3)
N013 0.035(3) 0.033(3) 0.031(3) -0.005(3) -0.009(3) -0.010(3)
F014 0.042(3) 0.113(5) 0.083(4) -0.036(4) -0.009(3) -0.013(3)
N015 0.027(3) 0.037(4) 0.041(4) 0.012(3) -0.010(3) 0.001(3)
N016 0.022(3) 0.038(3) 0.031(3) 0.005(3) -0.004(3) -0.002(3)
N017 0.047(4) 0.034(3) 0.026(3) -0.003(3) -0.009(3) -0.008(3)
N018 0.038(4) 0.032(3) 0.029(3) -0.005(3) -0.010(3) -0.006(3)
O019 0.033(3) 0.084(5) 0.050(4) 0.003(3) -0.017(3) -0.020(3)
O01A 0.037(3) 0.104(5) 0.048(4) 0.023(4) -0.010(3) -0.025(3)
N01B 0.026(3) 0.026(3) 0.029(3) -0.002(2) -0.007(2) -0.002(2)
N01C 0.036(4) 0.029(3) 0.038(4) -0.001(3) -0.008(3) -0.012(3)
N01D 0.035(4) 0.035(3) 0.027(3) 0.010(3) -0.008(3) -0.001(3)
N01E 0.031(3) 0.035(3) 0.030(3) -0.004(3) -0.006(3) 0.002(3)
N01F 0.041(4) 0.030(3) 0.026(3) 0.003(2) -0.010(3) -0.004(3)
N01G 0.052(4) 0.024(3) 0.034(4) -0.003(3) -0.005(3) -0.014(3)
F01H 0.070(5) 0.114(6) 0.104(6) 0.024(4) -0.012(4) -0.031(4)
N01I 0.031(4) 0.059(4) 0.029(3) 0.000(3) -0.011(3) -0.008(3)
C01J 0.025(4) 0.022(3) 0.031(4) 0.004(3) -0.008(3) -0.004(3)
F01K 0.052(4) 0.082(4) 0.145(7) -0.019(4) -0.036(4) -0.016(3)
N01L 0.044(4) 0.030(3) 0.047(4) -0.002(3) -0.017(3) -0.005(3)
C01M 0.033(4) 0.020(3) 0.031(4) -0.001(3) 0.000(3) -0.005(3)
N01N 0.039(4) 0.031(3) 0.039(4) -0.004(3) 0.000(3) -0.010(3)
C01O 0.033(4) 0.019(3) 0.033(4) -0.003(3) -0.011(3) -0.004(3)
N01P 0.037(4) 0.032(3) 0.050(4) -0.004(3) -0.005(3) 0.002(3)
C01Q 0.028(4) 0.048(4) 0.025(4) 0.003(3) -0.009(3) -0.013(3)
N01R 0.047(4) 0.034(3) 0.030(4) 0.013(3) 0.004(3) 0.006(3)
C01S 0.029(4) 0.027(3) 0.026(4) 0.002(3) -0.007(3) -0.003(3)
S01T 0.256(9) 0.168(5) 0.192(7) -0.070(5) -0.032(6) -0.035(6)
C01U 0.020(3) 0.021(3) 0.026(3) 0.003(3) -0.009(3) 0.003(3)
C01V 0.023(4) 0.041(4) 0.023(3) 0.004(3) 0.000(3) -0.009(3)
N01W 0.092(6) 0.022(3) 0.052(5) 0.005(3) -0.038(4) -0.002(4)
N01X 0.080(6) 0.033(4) 0.044(4) 0.005(3) -0.006(4) -0.011(4)
C01Y 0.033(4) 0.034(4) 0.027(4) -0.004(3) -0.008(3) -0.002(3)
C01Z 0.038(4) 0.035(4) 0.029(4) -0.006(3) -0.005(3) -0.014(3)
C020 0.041(4) 0.031(4) 0.023(4) 0.000(3) -0.013(3) -0.005(3)
C021 0.039(4) 0.036(4) 0.024(4) -0.004(3) 0.001(3) -0.006(3)
C022 0.025(4) 0.024(3) 0.027(4) -0.001(3) -0.008(3) -0.001(3)
F023 0.084(5) 0.068(4) 0.158(7) 0.025(4) -0.061(5) -0.005(4)
N024 0.029(3) 0.066(4) 0.027(3) 0.015(3) -0.007(3) -0.009(3)
C025 0.032(4) 0.030(4) 0.022(3) 0.003(3) -0.007(3) -0.009(3)
N026 0.035(4) 0.051(4) 0.037(4) 0.016(3) -0.002(3) 0.007(3)
C027 0.029(4) 0.029(4) 0.030(4) 0.004(3) -0.009(3) -0.007(3)
C028 0.029(4) 0.045(4) 0.028(4) 0.004(3) -0.003(3) -0.010(3)
C029 0.023(4) 0.041(4) 0.031(4) 0.002(3) -0.002(3) 0.000(3)
C02A 0.031(4) 0.041(4) 0.030(4) -0.003(3) 0.007(3) -0.003(3)
N02B 0.032(4) 0.080(5) 0.032(4) 0.011(4) 0.000(3) -0.004(4)
C02C 0.031(4) 0.047(4) 0.025(4) -0.007(3) -0.002(3) 0.002(3)
C02D 0.036(4) 0.030(4) 0.039(4) 0.004(3) -0.007(4) 0.001(3)
C02E 0.035(4) 0.015(3) 0.040(4) -0.001(3) -0.020(3) 0.001(3)
N02F 0.044(4) 0.041(4) 0.076(5) -0.003(4) -0.035(4) 0.004(3)
C02G 0.039(4) 0.028(4) 0.035(4) -0.007(3) -0.013(3) 0.003(3)
C02H 0.036(4) 0.033(4) 0.039(4) 0.009(3) -0.010(4) -0.004(3)
C02I 0.031(4) 0.043(4) 0.032(4) -0.004(3) -0.002(3) 0.002(3)
C02J 0.043(4) 0.037(4) 0.027(4) 0.002(3) -0.016(3) -0.009(3)
C02K 0.048(5) 0.028(4) 0.037(4) -0.010(3) -0.007(4) -0.009(3)
C02L 0.044(5) 0.030(4) 0.031(4) -0.007(3) -0.006(3) -0.010(3)
C02M 0.042(5) 0.037(4) 0.043(5) -0.008(4) -0.005(4) -0.011(4)
C02N 0.054(5) 0.042(4) 0.025(4) -0.002(3) 0.000(4) -0.009(4)
C02O 0.048(5) 0.043(5) 0.036(4) -0.002(4) -0.001(4) -0.009(4)
C02P 0.063(6) 0.025(4) 0.042(5) -0.002(3) -0.011(4) -0.013(4)
C02Q 0.031(4) 0.024(3) 0.025(4) -0.002(3) -0.006(3) 0.001(3)
C02R 0.055(6) 0.051(5) 0.026(4) -0.006(4) 0.006(4) -0.007(4)
C02S 0.051(5) 0.027(4) 0.043(5) -0.001(3) -0.008(4) -0.016(4)
C02T 0.045(5) 0.040(4) 0.020(4) 0.005(3) -0.008(3) -0.008(3)
C02U 0.041(5) 0.050(5) 0.031(4) 0.006(3) -0.012(4) -0.009(4)
C02V 0.035(4) 0.039(4) 0.027(4) -0.001(3) -0.003(3) -0.008(3)
C02W 0.040(5) 0.052(5) 0.033(4) -0.004(4) -0.004(4) -0.001(4)
C02Y 0.039(5) 0.043(5) 0.038(4) -0.006(4) -0.011(4) 0.000(4)
C02Z 0.036(4) 0.049(5) 0.035(4) -0.011(4) 0.001(3) -0.019(4)
C030 0.076(6) 0.031(4) 0.029(4) 0.000(3) -0.030(4) -0.001(4)
C031 0.053(5) 0.037(4) 0.046(5) 0.004(4) -0.008(4) -0.014(4)
C032 0.032(4) 0.051(5) 0.027(4) 0.005(3) -0.004(3) -0.013(4)
C033 0.035(4) 0.047(4) 0.027(4) 0.013(3) -0.010(3) -0.009(3)
C034 0.055(5) 0.035(4) 0.033(4) -0.003(3) 0.004(4) -0.025(4)
C035 0.040(5) 0.038(4) 0.030(4) 0.001(3) -0.002(3) 0.002(4)
N036 0.097(7) 0.062(5) 0.066(6) -0.002(4) -0.020(5) -0.037(5)
C037 0.021(4) 0.046(5) 0.043(5) 0.004(4) -0.003(3) -0.006(3)
C038 0.033(4) 0.033(4) 0.043(4) -0.006(3) -0.013(3) -0.004(3)
C039 0.036(5) 0.058(5) 0.051(5) 0.007(4) -0.011(4) 0.004(4)
C03A 0.045(5) 0.032(4) 0.060(6) -0.004(4) -0.017(4) -0.009(4)
O03B 0.108(7) 0.073(5) 0.151(9) -0.024(6) 0.015(6) -0.053(5)
C03C 0.029(4) 0.040(4) 0.033(4) 0.007(3) -0.003(3) -0.006(3)
C03D 0.046(5) 0.030(4) 0.037(4) -0.005(3) -0.003(4) -0.006(3)
C03E 0.040(5) 0.047(5) 0.034(4) 0.010(3) -0.011(4) -0.011(4)
C03G 0.089(7) 0.036(4) 0.033(4) -0.017(4) 0.015(5) -0.041(5)
C03H 0.036(4) 0.046(5) 0.036(4) -0.002(3) -0.004(3) -0.016(4)
C03I 0.042(5) 0.042(5) 0.067(6) 0.002(4) -0.019(4) -0.015(4)
C03J 0.049(5) 0.025(4) 0.031(4) -0.005(3) -0.008(4) -0.011(3)
C03K 0.038(5) 0.028(4) 0.055(5) 0.008(4) -0.014(4) 0.000(3)
C03L 0.027(4) 0.080(7) 0.045(5) 0.018(5) -0.010(4) 0.002(4)
C03M 0.030(4) 0.042(4) 0.041(5) 0.004(3) -0.010(3) -0.002(3)
N03N 0.029(11) 0.033(8) 0.037(8) -0.006(6) -0.009(7) -0.005(7)
C057 0.059(13) 0.023(10) 0.056(12) 0.006(8) -0.013(10) 0.002(8)
C05U 0.040(10) 0.057(12) 0.048(10) -0.004(8) 0.020(8) -0.015(8)
C04X 0.083(18) 0.081(15) 0.040(11) -0.016(10) 0.037(11) 0.008(14)
C18 0.070(18) 0.066(18) 0.044(13) -0.034(12) 0.002(11) 0.008(13)
C52 0.074(17) 0.026(9) 0.046(11) 0.015(7) 0.001(11) 0.002(10)
C03O 0.055(5) 0.038(4) 0.036(4) -0.008(3) -0.013(4) -0.009(4)
C03P 0.034(5) 0.050(5) 0.049(5) 0.010(4) -0.009(4) -0.004(4)
C03Q 0.083(7) 0.031(4) 0.033(4) 0.003(3) -0.012(4) -0.026(4)
C03R 0.051(5) 0.044(5) 0.053(5) -0.017(4) -0.021(4) 0.002(4)
C03S 0.027(4) 0.061(6) 0.041(5) 0.018(4) -0.004(4) 0.011(4)
C03T 0.033(5) 0.057(5) 0.037(5) 0.021(4) -0.004(4) -0.003(4)
C03U 0.060(6) 0.081(7) 0.051(6) -0.024(5) 0.015(5) -0.047(5)
C03V 0.032(4) 0.060(6) 0.048(5) -0.001(4) -0.012(4) -0.007(4)
C03W 0.061(6) 0.038(4) 0.036(4) -0.006(4) -0.009(4) -0.012(4)
N03X 0.076(7) 0.071(6) 0.041(5) 0.016(4) 0.021(5) 0.034(5)
C03Y 0.104(8) 0.043(5) 0.030(4) 0.005(4) -0.035(5) -0.003(5)
C03Z 0.079(7) 0.043(5) 0.064(6) -0.008(4) -0.048(6) 0.011(5)
C040 0.084(8) 0.031(4) 0.036(5) 0.006(4) 0.006(5) 0.009(5)
C042 0.055(6) 0.035(5) 0.078(7) -0.010(5) 0.002(5) -0.002(4)
C044 0.051(6) 0.033(4) 0.085(7) -0.008(4) -0.039(5) 0.007(4)
C045 0.059(6) 0.044(5) 0.074(7) -0.002(5) -0.022(5) 0.002(4)
C046 0.066(6) 0.042(5) 0.042(5) 0.005(4) -0.016(5) -0.010(4)
C047 0.046(6) 0.067(7) 0.072(7) 0.043(6) -0.013(5) -0.001(5)
C048 0.053(6) 0.045(5) 0.038(5) -0.005(4) 0.006(4) -0.006(4)
C049 0.086(8) 0.040(5) 0.035(5) 0.003(4) 0.021(5) 0.008(5)
C04A 0.043(5) 0.048(5) 0.060(6) -0.005(4) -0.005(4) -0.015(4)
C04B 0.062(6) 0.060(6) 0.030(4) -0.009(4) -0.003(4) -0.016(5)
O04D 0.071(6) 0.063(5) 0.260(14) -0.063(7) 0.009(7) -0.014(4)
C04H 0.100(9) 0.085(7) 0.031(5) 0.001(5) 0.001(5) -0.055(7)
C04I 0.041(5) 0.112(9) 0.043(5) 0.020(5) -0.014(4) -0.028(5)
C04J 0.118(10) 0.024(4) 0.072(7) -0.003(4) -0.036(7) 0.008(5)
C04K 0.076(8) 0.072(7) 0.052(6) 0.030(5) 0.001(5) 0.014(6)
C04L 0.043(5) 0.066(6) 0.073(7) -0.015(5) -0.014(5) -0.021(5)
C04M 0.070(7) 0.041(5) 0.114(10) -0.010(6) -0.050(7) 0.011(5)
C04N 0.043(6) 0.093(8) 0.054(6) 0.027(5) -0.007(5) -0.016(5)
C04O 0.071(7) 0.036(5) 0.064(6) -0.004(4) -0.010(5) 0.015(4)
C04P 0.038(5) 0.070(6) 0.042(5) 0.022(5) 0.011(4) 0.009(4)
F04Q 0.128(8) 0.086(6) 0.249(14) -0.005(7) 0.057(8) 0.035(6)
C04R 0.067(7) 0.057(6) 0.084(8) -0.018(5) -0.047(6) 0.013(5)
C04S 0.035(5) 0.102(8) 0.047(5) -0.022(5) -0.016(4) -0.007(5)
C04T 0.043(6) 0.074(7) 0.086(8) -0.001(6) -0.022(6) -0.018(5)
O04U 0.135(10) 0.289(18) 0.091(8) 0.043(9) -0.056(7) -0.058(11)
C04W 0.076(8) 0.062(6) 0.044(6) 0.018(5) 0.030(6) 0.016(6)
C04Z 0.090(9) 0.137(11) 0.039(6) -0.026(6) 0.027(6) -0.070(9)
F051 0.109(7) 0.309(15) 0.100(7) 0.111(8) -0.054(6) -0.063(8)
F053 0.207(13) 0.309(18) 0.150(10) -0.075(11) 0.002(9) -0.151(13)
C056 0.058(6) 0.068(7) 0.049(6) 0.022(5) 0.000(5) 0.023(5)
C058 0.165(15) 0.060(7) 0.068(8) -0.005(6) 0.000(9) -0.026(8)
C05B 0.060(8) 0.120(11) 0.085(9) 0.048(8) 0.024(7) 0.008(8)
C05C 0.202(15) 0.044(6) 0.122(11) 0.028(6) -0.118(11) -0.047(8)
F05E 0.189(12) 0.233(13) 0.119(9) -0.070(9) 0.012(8) -0.048(10)
O05F 0.211(14) 0.198(13) 0.106(9) -0.067(9) 0.005(9) -0.067(11)
C05H 0.143(13) 0.058(7) 0.063(7) 0.018(6) 0.009(8) 0.047(8)
C05J 0.179(15) 0.036(5) 0.089(9) 0.008(5) -0.076(10) -0.032(7)
F05K 0.262(18) 0.199(13) 0.38(2) 0.155(15) -0.133(17) -0.126(13)
C05M 0.114(11) 0.066(7) 0.062(7) 0.021(6) 0.026(7) 0.048(7)
C05N 0.182(16) 0.082(9) 0.059(8) -0.020(7) 0.027(9) -0.078(11)
C05P 0.177(17) 0.080(9) 0.093(11) -0.013(8) 0.031(11) -0.026(10)
C05R 0.125(13) 0.082(9) 0.180(17) -0.023(10) -0.103(13) 0.026(9)
O05S 0.242(18) 0.48(3) 0.182(11) -0.191(15) 0.019(12) -0.194(19)
O7 0.24(2) 0.125(10) 0.56(3) 0.060(15) -0.14(2) -0.027(12)
N3 0.173(10) 0.025(4) 0.025(4) 0.000(3) -0.002(5) -0.002(5)
N5 0.09(2) 0.020(9) 0.071(14) 0.000(8) -0.021(15) 0.002(14)
C6 0.118(10) 0.037(5) 0.024(4) -0.008(4) 0.019(5) -0.020(6)
C12 0.126(11) 0.055(6) 0.051(6) -0.023(5) 0.041(7) -0.047(7)
C14 0.27(2) 0.032(6) 0.026(5) -0.008(5) -0.007(9) -0.016(9)
C19 0.28(3) 0.047(8) 0.047(8) -0.008(6) 0.028(11) -0.049(12)
C0AA 0.11(2) 0.039(10) 0.086(16) -0.019(10) -0.015(15) -0.005(12)
C27 0.41(3) 0.24(2) 0.177(18) -0.064(17) -0.13(2) -0.15(2)
C29 0.30(2) 0.142(14) 0.137(13) 0.024(10) -0.094(15) -0.129(13)
C99 0.61(5) 0.33(4) 0.32(4) -0.08(3) -0.13(4) -0.28(3)
S1 0.0465(14) 0.0737(17) 0.116(3) -0.0350(17) -0.0380(16) -0.0081(13)
O1 0.044(4) 0.056(4) 0.067(4) 0.000(3) -0.030(3) -0.014(3)
F2 0.116(7) 0.078(5) 0.207(11) 0.009(6) -0.008(7) 0.029(5)
F3 0.050(5) 0.334(16) 0.187(11) 0.142(11) -0.040(6) -0.008(7)
C7 0.019(8) 0.17(2) 0.095(16) 0.039(15) -0.010(9) -0.027(11)
F1 0.063(7) 0.111(9) 0.161(13) -0.055(9) 0.000(7) -0.013(6)
F4 0.072(13) 0.114(16) 0.080(14) 0.037(12) -0.030(11) -0.038(12)
O3 0.070(9) 0.106(11) 0.218(19) 0.036(12) -0.066(11) -0.063(8)
O2 0.080(10) 0.25(2) 0.088(11) -0.089(13) -0.018(8) -0.034(12)
O4 0.104(11) 0.085(11) 0.100(11) -0.019(8) -0.040(9) -0.037(9)
O9 0.099(13) 0.118(13) 0.121(13) 0.014(9) -0.013(9) -0.023(9)
N03O 0.067(16) 0.026(9) 0.037(10) 0.002(7) -0.024(10) -0.011(9)
C0 0.05(2) 0.016(10) 0.029(11) -0.001(8) -0.001(12) -0.005(11)
C05V 0.060(17) 0.042(13) 0.061(16) -0.006(11) -0.011(13) 0.004(12)
C04Y 0.050(15) 0.035(16) 0.08(2) 0.027(14) -0.031(14) -0.016(11)
C18A 0.09(2) 0.055(15) 0.045(14) -0.019(11) -0.007(14) 0.000(14)
C52A 0.031(15) 0.019(14) 0.057(17) 0.004(11) 0.012(13) -0.009(10)
N5A 0.10(2) 0.042(12) 0.047(12) 0.012(9) -0.029(15) -0.004(15)
C0AB 0.09(2) 0.015(9) 0.09(2) -0.002(10) -0.030(17) -0.015(11)

loop_
_atom_type_symbol
_atom_type_description
_atom_type_scat_dispersion_real
_atom_type_scat_dispersion_imag
_atom_type_scat_source
C C 0.0181 0.0091 'International Tables Vol C Tables 4.2.6.8 and 6.1.1.4'
H H 0.0000 0.0000 'International Tables Vol C Tables 4.2.6.8 and 6.1.1.4'
Ag Ag 0.1306 4.2820 'International Tables Vol C Tables 4.2.6.8 and 6.1.1.4'
F F 0.0727 0.0534 'International Tables Vol C Tables 4.2.6.8 and 6.1.1.4'
N N 0.0311 0.0180 'International Tables Vol C Tables 4.2.6.8 and 6.1.1.4'
O O 0.0492 0.0322 'International Tables Vol C Tables 4.2.6.8 and 6.1.1.4'
S S 0.3331 0.5567 'International Tables Vol C Tables 4.2.6.8 and 6.1.1.4'

loop_
_geom_angle_atom_site_label_1
_geom_angle_atom_site_label_2
_geom_angle_atom_site_label_3
_geom_angle
_geom_angle_site_symmetry_1
_geom_angle_site_symmetry_3
_geom_angle_publ_flag
Ag02 Ag01 Ag05 85.56(2) . . ?
N00J Ag01 Ag02 136.56(15) . . ?
N00J Ag01 Ag05 120.14(15) . . ?
C01S Ag01 Ag02 51.87(18) . . ?
C01S Ag01 Ag05 62.77(19) . . ?
C01S Ag01 N00J 169.2(2) . . ?
O00L Ag02 Ag01 93.20(11) . . ?
N00S Ag02 Ag01 151.97(15) . . ?
N00S Ag02 O00L 96.42(19) . . ?
C01S Ag02 Ag01 51.19(17) . . ?
C01S Ag02 O00L 107.3(2) . . ?
C01S Ag02 N00S 146.6(2) . . ?
N01C Ag03 N00W 168.2(2) . . ?
N017 Ag04 Ag05 139.70(18) . . ?
C02G Ag04 Ag05 50.8(2) . . ?
C02G Ag04 N017 168.8(3) . . ?
Ag04 Ag05 Ag01 98.85(2) . . ?
N01G Ag05 Ag01 89.12(15) . . ?
N01G Ag05 Ag04 154.29(18) . . ?
C02G Ag05 Ag01 69.34(18) . . ?
C02G Ag05 Ag04 51.7(2) . . ?
C02G Ag05 N01G 151.8(3) . . ?
N00T Ag06 O019 91.6(2) . . ?
N00T Ag06 N026 170.7(3) . . ?
N026 Ag06 O019 97.6(3) . . ?
Ag08 Ag07 Ag09 81.50(2) . . ?
N016 Ag07 Ag08 144.65(16) . . ?
N016 Ag07 Ag09 111.47(15) . . ?
C02N Ag07 Ag08 50.6(2) . . ?
C02N Ag07 Ag09 62.4(2) . . ?
C02N Ag07 N016 164.5(3) . . ?
Ag07 Ag08 Ag0A 98.27(3) . . ?
N01R Ag08 Ag07 151.5(2) . . ?
N01R Ag08 Ag0A 91.56(16) . . ?
C02N Ag08 Ag07 51.8(2) . . ?
C02N Ag08 Ag0A 68.6(2) . . ?
C02N Ag08 N01R 154.6(3) . . ?
Ag0A Ag09 Ag07 94.77(3) . . ?
N01D Ag09 Ag07 92.77(15) . . ?
N01D Ag09 Ag0A 152.44(18) . . ?
C03Y Ag09 Ag07 64.8(2) . . ?
C03Y Ag09 Ag0A 51.6(3) . . ?
C03Y Ag09 N01D 152.4(3) . . ?
Ag09 Ag0A Ag08 84.52(3) . . ?
N03N Ag0A Ag08 113.8(3) . . ?
N03N Ag0A Ag09 134.3(3) . . ?
C03Y Ag0A Ag08 62.5(2) . . ?
C03Y Ag0A Ag09 51.7(2) . . ?
C03Y Ag0A N03N 173.7(4) . . ?
N03O Ag0A Ag08 120.9(5) . . ?
N03O Ag0A Ag09 143.7(5) . . ?
N03O Ag0A C03Y 160.8(7) . . ?
O00H S00B O00L 114.4(3) . . ?
O00H S00B O00M 115.7(3) . . ?
O00H S00B C03A 104.4(3) . . ?
O00L S00B O00M 114.4(3) . . ?
O00L S00B C03A 102.4(4) . . ?
O00M S00B C03A 103.3(4) . . ?
O00O S00C O00V 114.8(3) . . ?
O00O S00C C046 102.4(4) . . ?
O00V S00C C046 103.2(4) . . ?
O012 S00C O00O 115.0(3) . . ?
O012 S00C O00V 115.4(4) . . ?
O012 S00C C046 103.6(4) . . ?
O011 S00D O019 115.2(4) . . ?
O011 S00D C04T 103.0(5) . . ?
O019 S00D C04T 102.2(4) . . ?
O01A S00D O011 115.4(4) . . ?
O01A S00D O019 114.3(4) . . ?
O01A S00D C04T 104.3(5) . . ?
O03B S00E C047 103.7(6) . . ?
O03B S00E O04U 111.4(8) . . ?
O04D S00E O03B 113.9(6) . . ?
O04D S00E C047 104.9(6) . . ?
O04D S00E O04U 120.2(9) . . ?
O04U S00E C047 100.0(6) . . ?
C01J N00J Ag01 115.7(5) . . ?
C01M N00J Ag01 125.1(5) . . ?
C01M N00J C01J 118.6(6) . . ?
S00B O00L Ag02 129.2(3) . . ?
C01O N00S Ag02 132.8(5) . . ?
C01O N00S C025 119.1(6) . . ?
C025 N00S Ag02 106.7(4) . . ?
C01Q N00T Ag06 123.1(5) . . ?
C01Q N00T C03C 118.5(6) . . ?
C03C N00T Ag06 115.5(5) . . ?
C01J N00U C02M 117.9(6) . . ?
C01Y N00U C01J 121.3(6) . . ?
C01Y N00U C02M 119.5(6) . . ?
C01U N00W Ag03 117.9(4) . . ?
C01U N00W C022 119.2(6) . . ?
C022 N00W Ag03 122.4(5) . . ?
C02Y N00X C028 117.6(7) . . ?
C01M N00Z C022 115.8(6) . . ?
C01M N00Z C02Z 117.3(6) . . ?
C022 N00Z C02Z 113.7(6) . . ?
C01V N013 C025 118.5(6) . . ?
C01V N013 C03H 117.3(6) . . ?
C025 N013 C03H 116.7(6) . . ?
C028 N015 C02H 119.3(6) . . ?
C028 N015 C039 118.7(7) . . ?
C02H N015 C039 116.7(7) . . ?
C029 N016 Ag07 126.4(5) . . ?
C02H N016 Ag07 114.1(5) . . ?
C02H N016 C029 118.6(6) . . ?
C03D N017 Ag04 116.9(5) . . ?
C03J N017 Ag04 123.3(5) . . ?
C03J N017 C03D 118.7(7) . . ?
C01Z N018 C03O 115.5(6) . . ?
C03J N018 C01Z 118.4(6) . . ?
C03J N018 C03O 117.2(6) . . ?
S00D O019 Ag06 167.8(4) . . ?
C01O N01B C01U 120.4(6) . . ?
C01O N01B C02J 118.4(6) . . ?
C01U N01B C02J 114.4(5) . . ?
C01Z N01C Ag03 122.6(5) . . ?
C02L N01C Ag03 116.6(5) . . ?
C02L N01C C01Z 118.4(6) . . ?
C02D N01D Ag09 107.2(5) . . ?
C033 N01D Ag09 132.3(5) . . ?
C033 N01D C02D 118.6(7) . . ?
C01V N01E H01E 119.3 . . ?
C035 N01E H01E 119.3 . . ?
C035 N01E C01V 121.4(7) . . ?
C030 N01F C01Y 118.3(7) . . ?
C034 N01G Ag05 131.8(5) . . ?
C034 N01G C03Q 119.6(7) . . ?
C03Q N01G Ag05 107.6(6) . . ?
C01Q N01I C04S 115.9(7) . . ?
C029 N01I C01Q 119.0(6) . . ?
C029 N01I C04S 119.0(7) . . ?
N00J C01J N00U 117.7(6) . . ?
N00J C01J C021 123.5(7) . . ?
C021 C01J N00U 118.8(7) . . ?
C02D N01L C045 115.2(7) . . ?
C02Y N01L C02D 116.8(6) . . ?
C02Y N01L C045 119.3(7) . . ?
N00J C01M N00Z 115.8(6) . . ?
N00J C01M C02I 121.9(7) . . ?
C02I C01M N00Z 122.3(7) . . ?
C02L N01N C04A 115.3(7) . . ?
C034 N01N C02L 119.0(7) . . ?
C034 N01N C04A 118.4(7) . . ?
N00S C01O N01B 117.3(6) . . ?
N00S C01O C020 120.8(6) . . ?
N01B C01O C020 121.8(7) . . ?
C035 N01P C03D 118.8(6) . . ?
C035 N01P C04O 120.5(8) . . ?
C03D N01P C04O 116.2(7) . . ?
N00T C01Q N01I 115.6(7) . . ?
N00T C01Q C03M 121.3(7) . . ?
C03M C01Q N01I 123.1(7) . . ?
C03T N01R Ag08 130.1(6) . . ?
C040 N01R Ag08 108.0(7) . . ?
C040 N01R C03T 120.3(8) . . ?
Ag01 C01S Ag02 76.9(2) . . ?
C02G C01S Ag01 121.1(5) . . ?
C02G C01S Ag02 113.4(5) . . ?
C038 C01S Ag01 108.8(5) . . ?
C038 C01S Ag02 112.9(5) . . ?
C038 C01S C02G 117.3(6) . . ?
O05F S01T C03G 111.2(9) . . ?
O05F S01T O05S 101.9(10) . . ?
O05F S01T O7 121.7(16) . . ?
O05S S01T C03G 99.9(11) . . ?
O7 S01T C03G 105.2(11) . . ?
O7 S01T O05S 114.9(15) . . ?
N00W C01U N01B 114.0(6) . . ?
N00W C01U C027 122.8(6) . . ?
C027 C01U N01B 123.2(6) . . ?
N01E C01V N013 116.0(6) . . ?
N01E C01V C032 121.5(7) . . ?
C032 C01V N013 122.4(7) . . ?
C030 N01W C03Q 119.4(7) . . ?
C030 N01W C04J 119.3(8) . . ?
C03Q N01W C04J 116.4(8) . . ?
C040 N01X C042 116.7(7) . . ?
C6 N01X C040 120.1(9) . . ?
C6 N01X C042 120.4(10) . . ?
N01F C01Y N00U 115.8(6) . . ?
N01F C01Y C03R 122.6(7) . . ?
C03R C01Y N00U 121.6(7) . . ?
N01C C01Z N018 115.4(6) . . ?
N01C C01Z C02K 121.1(7) . . ?
C02K C01Z N018 123.5(6) . . ?
C01O C020 H020 120.4 . . ?
C02T C020 C01O 119.2(7) . . ?
C02T C020 H020 120.4 . . ?
C01J C021 H021 121.3 . . ?
C01J C021 C02C 117.4(7) . . ?
C02C C021 H021 121.3 . . ?
N00W C022 N00Z 115.6(6) . . ?
N00W C022 C02Q 120.6(6) . . ?
C02Q C022 N00Z 123.9(6) . . ?
C033 N024 C03S 117.8(8) . . ?
C033 N024 C04I 118.3(7) . . ?
C03S N024 C04I 114.5(7) . . ?
N00S C025 N013 114.0(6) . . ?
N00S C025 C02V 123.2(7) . . ?
C02V C025 N013 122.8(7) . . ?
C03S N026 Ag06 115.4(5) . . ?
C056 N026 Ag06 124.5(6) . . ?
C056 N026 C03S 119.2(8) . . ?
C01U C027 H027 121.0 . . ?
C01U C027 C02E 117.9(7) . . ?
C02E C027 H027 121.0 . . ?
N00X C028 N015 114.8(7) . . ?
N00X C028 C03V 122.2(7) . . ?
C03V C028 N015 122.9(7) . . ?
N016 C029 N01I 117.3(6) . . ?
N016 C029 C02O 121.7(7) . . ?
N01I C029 C02O 121.0(8) . . ?
C02H C02A H02A 121.1 . . ?
C02H C02A C02R 117.8(7) . . ?
C02R C02A H02A 121.1 . . ?
C03C N02B C04N 115.2(8) . . ?
C03T N02B C03C 119.9(7) . . ?
C03T N02B C04N 119.5(7) . . ?
C021 C02C H02C 119.8 . . ?
C021 C02C C02I 120.5(7) . . ?
C02I C02C H02C 119.8 . . ?
N01D C02D N01L 113.3(7) . . ?
N01D C02D C037 123.0(8) . . ?
C037 C02D N01L 123.7(7) . . ?
C027 C02E H02E 120.0 . . ?
C02Q C02E C027 120.0(7) . . ?
C02Q C02E H02E 120.0 . . ?
C038 N02F C04M 120.4(8) . . ?
Ag05 C02G Ag04 77.5(3) . . ?
C01S C02G Ag04 120.3(5) . . ?
C01S C02G Ag05 106.7(5) . . ?
C044 C02G Ag04 107.5(5) . . ?
C044 C02G Ag05 120.7(6) . . ?
C044 C02G C01S 118.1(7) . . ?
N016 C02H N015 116.3(7) . . ?
N016 C02H C02A 123.9(8) . . ?
C02A C02H N015 119.7(7) . . ?
C01M C02I C02C 118.1(7) . . ?
C01M C02I H02I 120.9 . . ?
C02C C02I H02I 120.9 . . ?
N01B C02J H02B 109.5 . . ?
N01B C02J H02D 109.5 . . ?
N01B C02J H02F 109.5 . . ?
H02B C02J H02D 109.5 . . ?
H02B C02J H02F 109.5 . . ?
H02D C02J H02F 109.5 . . ?
C01Z C02K H02K 120.4 . . ?
C02P C02K C01Z 119.2(7) . . ?
C02P C02K H02K 120.4 . . ?
N01C C02L N01N 113.6(6) . . ?
N01C C02L C02S 123.7(7) . . ?
C02S C02L N01N 122.7(7) . . ?
N00U C02M H02G 109.5 . . ?
N00U C02M H02H 109.5 . . ?
N00U C02M H02J 109.5 . . ?
H02G C02M H02H 109.5 . . ?
H02G C02M H02J 109.5 . . ?
H02H C02M H02J 109.5 . . ?
Ag08 C02N Ag07 77.6(3) . . ?
C031 C02N Ag07 105.2(6) . . ?
C031 C02N Ag08 119.9(6) . . ?
C031 C02N C03Y 119.4(9) . . ?
C03Y C02N Ag07 119.4(6) . . ?
C03Y C02N Ag08 108.6(7) . . ?
C029 C02O H02O 121.0 . . ?
C02R C02O C029 118.1(8) . . ?
C02R C02O H02O 121.0 . . ?
C02K C02P H02P 120.0 . . ?
C02K C02P C02S 119.9(7) . . ?
C02S C02P H02P 120.0 . . ?
C022 C02Q C02E 119.3(6) . . ?
C022 C02Q H02Q 120.3 . . ?
C02E C02Q H02Q 120.3 . . ?
C02A C02R C02O 119.9(7) . . ?
C02A C02R H02R 120.0 . . ?
C02O C02R H02R 120.0 . . ?
C02L C02S C02P 117.5(7) . . ?
C02L C02S H02S 121.2 . . ?
C02P C02S H02S 121.2 . . ?
C020 C02T H02T 119.9 . . ?
C020 C02T C02V 120.1(7) . . ?
C02V C02T H02T 119.9 . . ?
C02W C02U H02U 121.3 . . ?
C02W C02U C033 117.5(8) . . ?
C033 C02U H02U 121.3 . . ?
C025 C02V C02T 117.5(7) . . ?
C025 C02V H02V 121.3 . . ?
C02T C02V H02V 121.3 . . ?
C02U C02W H02W 119.6 . . ?
C037 C02W C02U 120.9(8) . . ?
C037 C02W H02W 119.6 . . ?
N00X C02Y N01L 114.1(7) . . ?
N00X C02Y C03I 123.9(8) . . ?
C03I C02Y N01L 122.0(7) . . ?
N00Z C02Z H02L 109.5 . . ?
N00Z C02Z H02M 109.5 . . ?
N00Z C02Z H02N 109.5 . . ?
H02L C02Z H02M 109.5 . . ?
H02L C02Z H02N 109.5 . . ?
H02M C02Z H02N 109.5 . . ?
N01F C030 N01W 114.6(7) . . ?
N01F C030 C03Z 122.8(8) . . ?
N01W C030 C03Z 122.5(7) . . ?
C02N C031 H031 118.6 . . ?
N036 C031 C02N 122.7(8) . . ?
N036 C031 H031 118.6 . . ?
C01V C032 H032 121.4 . . ?
C03L C032 C01V 117.1(8) . . ?
C03L C032 H032 121.4 . . ?
N01D C033 N024 116.8(7) . . ?
N01D C033 C02U 122.4(7) . . ?
N024 C033 C02U 120.8(8) . . ?
N01G C034 N01N 116.5(7) . . ?
N01G C034 C03U 120.6(8) . . ?
N01N C034 C03U 122.9(9) . . ?
N01E C035 N01P 117.5(7) . . ?
N01E C035 C03P 120.7(8) . . ?
N01P C035 C03P 121.8(7) . . ?
C031 N036 C05C 118.8(10) . . ?
C02D C037 H037 121.2 . . ?
C02W C037 C02D 117.6(7) . . ?
C02W C037 H037 121.2 . . ?
C01S C038 H038 118.7 . . ?
N02F C038 C01S 122.6(7) . . ?
N02F C038 H038 118.7 . . ?
N015 C039 H03A 109.5 . . ?
N015 C039 H03B 109.5 . . ?
N015 C039 H03C 109.5 . . ?
H03A C039 H03B 109.5 . . ?
H03A C039 H03C 109.5 . . ?
H03B C039 H03C 109.5 . . ?
F00K C03A S00B 109.3(6) . . ?
F00N C03A S00B 111.3(6) . . ?
F00N C03A F00K 106.1(7) . . ?
F00Q C03A S00B 113.2(6) . . ?
F00Q C03A F00K 107.0(7) . . ?
F00Q C03A F00N 109.6(7) . . ?
N00T C03C N02B 113.6(6) . . ?
N00T C03C C03E 122.5(7) . . ?
C03E C03C N02B 123.8(7) . . ?
N017 C03D N01P 116.7(7) . . ?
N017 C03D C048 122.4(8) . . ?
C048 C03D N01P 120.8(7) . . ?
C03C C03E H03E 120.4 . . ?
C03C C03E C03K 119.1(7) . . ?
C03K C03E H03E 120.4 . . ?
F053 C03G S01T 110.0(11) . . ?
F053 C03G F05E 116.1(11) . . ?
F053 C03G F05K 118.9(15) . . ?
F05E C03G S01T 100.4(9) . . ?
F05K C03G S01T 105.2(10) . . ?
F05K C03G F05E 104.1(12) . . ?
N013 C03H H03D 109.5 . . ?
N013 C03H H03F 109.5 . . ?
N013 C03H H03G 109.5 . . ?
H03D C03H H03F 109.5 . . ?
H03D C03H H03G 109.5 . . ?
H03F C03H H03G 109.5 . . ?
C02Y C03I H03I 121.5 . . ?
C04L C03I C02Y 117.1(8) . . ?
C04L C03I H03I 121.5 . . ?
N017 C03J N018 116.2(6) . . ?
N017 C03J C03W 121.6(7) . . ?
C03W C03J N018 122.1(8) . . ?
C03E C03K H03K 120.5 . . ?
C03E C03K C03M 118.9(7) . . ?
C03M C03K H03K 120.5 . . ?
C032 C03L H03L 118.9 . . ?
C03P C03L C032 122.2(8) . . ?
C03P C03L H03L 118.9 . . ?
C01Q C03M C03K 119.6(7) . . ?
C01Q C03M H03M 120.2 . . ?
C03K C03M H03M 120.2 . . ?
C057 N03N Ag0A 128.2(6) . . ?
C057 N03N C52 120.0 . . ?
C52 N03N Ag0A 110.6(6) . . ?
C05U C057 N03N 120.0 . . ?
N03X C057 N03N 107.5(11) . . ?
N03X C057 C05U 132.4(11) . . ?
C057 C05U H05U 120.0 . . ?
C057 C05U C04X 120.0 . . ?
C04X C05U H05U 120.0 . . ?
C05U C04X H04X 120.0 . . ?
C18 C04X C05U 120.0 . . ?
C18 C04X H04X 120.0 . . ?
C04X C18 H18 120.0 . . ?
C04X C18 C52 120.0 . . ?
C52 C18 H18 120.0 . . ?
C18 C52 N03N 120.0 . . ?
N5 C52 N03N 115.7(15) . . ?
N5 C52 C18 124.2(15) . . ?
N018 C03O H03H 109.5 . . ?
N018 C03O H03J 109.5 . . ?
N018 C03O H03N 109.5 . . ?
H03H C03O H03J 109.5 . . ?
H03H C03O H03N 109.5 . . ?
H03J C03O H03N 109.5 . . ?
C035 C03P H03P 121.5 . . ?
C03L C03P C035 116.9(8) . . ?
C03L C03P H03P 121.5 . . ?
N01G C03Q N01W 114.2(7) . . ?
N01G C03Q C04H 121.8(10) . . ?
C04H C03Q N01W 123.8(9) . . ?
C01Y C03R H03R 121.3 . . ?
C01Y C03R C04R 117.4(9) . . ?
C04R C03R H03R 121.3 . . ?
N026 C03S N024 113.5(8) . . ?
N026 C03S C04K 123.0(8) . . ?
C04K C03S N024 123.4(8) . . ?
N01R C03T N02B 117.5(7) . . ?
N01R C03T C04P 120.9(9) . . ?
N02B C03T C04P 121.5(9) . . ?
C034 C03U H03U 120.8 . . ?
C04Z C03U C034 118.4(10) . . ?
C04Z C03U H03U 120.8 . . ?
C028 C03V H03V 120.8 . . ?
C04L C03V C028 118.4(8) . . ?
C04L C03V H03V 120.8 . . ?
C03J C03W H03W 120.6 . . ?
C04B C03W C03J 118.8(9) . . ?
C04B C03W H03W 120.6 . . ?
C057 N03X C056 125.5(12) . . ?
C057 N03X C05B 105.8(12) . . ?
C056 N03X C05B 115.3(11) . . ?
C056 N03X C0 108.2(11) . . ?
C05B N03X C0 128.7(10) . . ?
Ag0A C03Y Ag09 76.7(3) . . ?
C02N C03Y Ag09 113.4(6) . . ?
C02N C03Y Ag0A 120.1(8) . . ?
C02N C03Y C05J 115.8(10) . . ?
C05J C03Y Ag09 111.5(7) . . ?
C05J C03Y Ag0A 112.9(8) . . ?
C030 C03Z H03Z 121.2 . . ?
C04R C03Z C030 117.6(8) . . ?
C04R C03Z H03Z 121.2 . . ?
N01R C040 N01X 114.0(8) . . ?
N01R C040 C049 120.8(12) . . ?
C049 C040 N01X 125.1(10) . . ?
N01X C042 H04A 109.5 . . ?
N01X C042 H04B 109.5 . . ?
N01X C042 H04C 109.5 . . ?
H04A C042 H04B 109.5 . . ?
H04A C042 H04C 109.5 . . ?
H04B C042 H04C 109.5 . . ?
C02G C044 H044 119.7 . . ?
C04M C044 C02G 120.5(8) . . ?
C04M C044 H044 119.7 . . ?
N01L C045 H04D 109.5 . . ?
N01L C045 H04E 109.5 . . ?
N01L C045 H04F 109.5 . . ?
H04D C045 H04E 109.5 . . ?
H04D C045 H04F 109.5 . . ?
H04E C045 H04F 109.5 . . ?
F00P C046 S00C 113.4(7) . . ?
F00P C046 F00Y 107.2(7) . . ?
F00P C046 F010 106.3(7) . . ?
F00Y C046 S00C 111.9(6) . . ?
F00Y C046 F010 106.1(8) . . ?
F010 C046 S00C 111.4(7) . . ?
F01H C047 S00E 112.8(7) . . ?
F04Q C047 S00E 109.6(10) . . ?
F04Q C047 F01H 105.4(9) . . ?
F051 C047 S00E 109.7(8) . . ?
F051 C047 F01H 107.5(12) . . ?
F051 C047 F04Q 111.9(10) . . ?
C03D C048 H048 120.6 . . ?
C03D C048 C04B 118.8(8) . . ?
C04B C048 H048 120.6 . . ?
C040 C049 H049 120.2 . . ?
C04W C049 C040 119.6(11) . . ?
C04W C049 H049 120.2 . . ?
N01N C04A H04S 109.5 . . ?
N01N C04A H04T 109.5 . . ?
N01N C04A H04U 109.5 . . ?
H04S C04A H04T 109.5 . . ?
H04S C04A H04U 109.5 . . ?
H04T C04A H04U 109.5 . . ?
C03W C04B C048 119.6(8) . . ?
C03W C04B H04V 120.2 . . ?
C048 C04B H04V 120.2 . . ?
C03Q C04H H04Z 121.0 . . ?
C04Z C04H C03Q 117.9(10) . . ?
C04Z C04H H04Z 121.0 . . ?
N024 C04I H04G 109.5 . . ?
N024 C04I H04H 109.5 . . ?
N024 C04I H04I 109.5 . . ?
H04G C04I H04H 109.5 . . ?
H04G C04I H04I 109.5 . . ?
H04H C04I H04I 109.5 . . ?
N01W C04J H04 109.5 . . ?
N01W C04J H 109.5 . . ?
N01W C04J HA 109.5 . . ?
H04 C04J H 109.5 . . ?
H04 C04J HA 109.5 . . ?
H C04J HA 109.5 . . ?
C03S C04K H04K 121.9 . . ?
C03S C04K C05H 116.1(9) . . ?
C05H C04K H04K 122.0 . . ?
C03I C04L C03V 120.5(9) . . ?
C03I C04L H04L 119.8 . . ?
C03V C04L H04L 119.8 . . ?
N02F C04M C044 121.0(9) . . ?
N02F C04M C058 112.4(10) . . ?
C044 C04M C058 125.9(9) . . ?
N02B C04N H04J 109.5 . . ?
N02B C04N H04M 109.5 . . ?
N02B C04N H04N 109.5 . . ?
H04J C04N H04M 109.5 . . ?
H04J C04N H04N 109.5 . . ?
H04M C04N H04N 109.5 . . ?
N01P C04O H1 109.5 . . ?
N01P C04O HB 109.5 . . ?
N01P C04O HC 109.5 . . ?
H1 C04O HB 109.5 . . ?
H1 C04O HC 109.5 . . ?
HB C04O HC 109.5 . . ?
C03T C04P H04P 121.3 . . ?
C04W C04P C03T 117.4(11) . . ?
C04W C04P H04P 121.3 . . ?
C03R C04R H2 119.3 . . ?
C03Z C04R C03R 121.3(9) . . ?
C03Z C04R H2 119.3 . . ?
N01I C04S H04O 109.5 . . ?
N01I C04S H04Q 109.5 . . ?
N01I C04S H04R 109.5 . . ?
H04O C04S H04Q 109.5 . . ?
H04O C04S H04R 109.5 . . ?
H04Q C04S H04R 109.5 . . ?
F014 C04T S00D 109.6(8) . . ?
F01K C04T S00D 111.5(7) . . ?
F01K C04T F014 107.6(9) . . ?
F023 C04T S00D 111.5(8) . . ?
F023 C04T F014 107.8(9) . . ?
F023 C04T F01K 108.8(9) . . ?
C049 C04W C04P 120.8(9) . . ?
C049 C04W H04W 119.6 . . ?
C04P C04W H04W 119.6 . . ?
C03U C04Z C04H 121.4(9) . . ?
C03U C04Z H3 119.3 . . ?
C04H C04Z H3 119.3 . . ?
N026 C056 N03X 116.2(9) . . ?
N026 C056 C05M 120.3(9) . . ?
C05M C056 N03X 123.4(9) . . ?
C04M C058 H05D 111.6 . . ?
C04M C058 H05E 111.6 . . ?
H05D C058 H05E 109.4 . . ?
C05P C058 C04M 100.8(12) . . ?
C05P C058 H05D 111.6 . . ?
C05P C058 H05E 111.6 . . ?
N03X C05B H05A 109.5 . . ?
N03X C05B H05B 109.5 . . ?
N03X C05B H05C 109.5 . . ?
H05A C05B H05B 109.5 . . ?
H05A C05B H05C 109.5 . . ?
H05B C05B H05C 109.5 . . ?
N036 C05C C29 111.5(14) . . ?
C05J C05C N036 119.3(10) . . ?
C05J C05C C29 127.6(13) . . ?
C04K C05H H05H 118.8 . . ?
C05M C05H C04K 122.4(11) . . ?
C05M C05H H05H 118.8 . . ?
C03Y C05J H05J 118.2 . . ?
C05C C05J C03Y 123.7(10) . . ?
C05C C05J H05J 118.2 . . ?
C056 C05M H05M 120.6 . . ?
C05H C05M C056 118.8(10) . . ?
C05H C05M H05M 120.6 . . ?
C12 C05N H05N 118.4 . . ?
C19 C05N H05N 118.4 . . ?
C19 C05N C12 123.2(17) . . ?
C058 C05P H05F 111.9 . . ?
C058 C05P H05G 111.9 . . ?
C058 C05P C05R 99.3(12) . . ?
H05F C05P H05G 109.6 . . ?
C05R C05P H05F 111.9 . . ?
C05R C05P H05G 111.9 . . ?
C05P C05R H05I 109.5 . . ?
C05P C05R H05K 109.5 . . ?
C05P C05R H05L 109.5 . . ?
H05I C05R H05K 109.5 . . ?
H05I C05R H05L 109.5 . . ?
H05K C05R H05L 109.5 . . ?
C14 N3 C6 117.7(14) . . ?
C52 N5 C14 126.2(19) . . ?
C52 N5 C0AA 113(2) . . ?
C0AA N5 C14 116.7(18) . . ?
N01X C6 C12 122.4(11) . . ?
N3 C6 N01X 114.5(12) . . ?
N3 C6 C12 122.9(10) . . ?
C05N C12 H12 122.3 . . ?
C6 C12 C05N 115.4(14) . . ?
C6 C12 H12 122.3 . . ?
N3 C14 N5 104.6(17) . . ?
N3 C14 C19 124.7(17) . . ?
N3 C14 C52A 91.1(14) . . ?
C19 C14 N5 130.6(14) . . ?
C19 C14 C52A 143.8(12) . . ?
N5A C14 N3 131(3) . . ?
N5A C14 C19 103(2) . . ?
N5A C14 C52A 44(2) . . ?
C05N C19 N5A 148.5(16) . . ?
C14 C19 C05N 115.9(13) . . ?
C14 C19 N5A 34.0(12) . . ?
N5 C0AA H0AA 109.5 . . ?
N5 C0AA H0AB 109.5 . . ?
N5 C0AA H0AC 109.5 . . ?
H0AA C0AA H0AB 109.5 . . ?
H0AA C0AA H0AC 109.5 . . ?
H0AB C0AA H0AC 109.5 . . ?
H27A C27 H27B 109.5 . . ?
C29 C27 H27A 111.8 . . ?
C29 C27 H27B 111.8 . . ?
C99 C27 H27A 111.8 . . ?
C99 C27 H27B 111.8 . . ?
C99 C27 C29 100.0(16) . . ?
C05C C29 H29A 112.0 . . ?
C05C C29 H29B 112.0 . . ?
C27 C29 C05C 99.0(12) . . ?
C27 C29 H29A 112.0 . . ?
C27 C29 H29B 112.0 . . ?
H29A C29 H29B 109.7 . . ?
C27 C99 H99A 109.5 . . ?
C27 C99 H99B 109.5 . . ?
C27 C99 H99C 109.5 . . ?
H99A C99 H99B 109.5 . . ?
H99A C99 H99C 109.5 . . ?
H99B C99 H99C 109.5 . . ?
O1 S1 C7 105.5(4) . . ?
O1 S1 C20 113.5(5) . . ?
O1 S1 O2 105.4(5) . . ?
O1 S1 O4 113.9(9) . . ?
O1 S1 O9 101.6(8) . . ?
O3 S1 O1 127.7(7) . . ?
O3 S1 C7 104.5(6) . . ?
O3 S1 O2 113.5(8) . . ?
O2 S1 C7 94.9(7) . . ?
O4 S1 C20 116.4(9) . . ?
O4 S1 O9 104.4(9) . . ?
O9 S1 C20 104.9(8) . . ?
F2 C7 S1 111.9(11) . . ?
F2 C7 F3 109.1(12) . . ?
F2 C7 F1 109.0(13) . . ?
F3 C7 S1 103.7(11) . . ?
F1 C7 S1 106.5(11) . . ?
F1 C7 F3 116.6(11) . . ?
F2 C20 S1 114.5(13) . . ?
F3 C20 S1 112.6(14) . . ?
F3 C20 F2 102.7(13) . . ?
F4 C20 S1 106.3(13) . . ?
F4 C20 F2 106.2(15) . . ?
F4 C20 F3 114.7(17) . . ?
C0 N03O Ag0A 119.4(9) . . ?
C0 N03O C52A 120.0 . . ?
C52A N03O Ag0A 119.6(9) . . ?
N03O C0 N03X 123.7(10) . . ?
C05V C0 N03X 116.2(10) . . ?
C05V C0 N03O 120.0 . . ?
C0 C05V H05V 120.0 . . ?
C0 C05V C04Y 120.0 . . ?
C04Y C05V H05V 120.0 . . ?
C05V C04Y H04Y 120.0 . . ?
C18A C04Y C05V 120.0 . . ?
C18A C04Y H04Y 120.0 . . ?
C04Y C18A H18A 120.0 . . ?
C04Y C18A C52A 120.0 . . ?
C52A C18A H18A 120.0 . . ?
N03O C52A C14 107.8(9) . . ?
N03O C52A N5A 115.5(15) . . ?
C18A C52A C14 121.8(10) . . ?
C18A C52A N03O 120.0 . . ?
C18A C52A N5A 124.5(15) . . ?
N5A C52A C14 33.8(12) . . ?
C14 N5A C19 42.8(16) . . ?
C14 N5A C52A 102(3) . . ?
C14 N5A C0AB 134(3) . . ?
C52A N5A C19 142(2) . . ?
C52A N5A C0AB 115(2) . . ?
C0AB N5A C19 92.8(18) . . ?
N5A C0AB H0AD 109.5 . . ?
N5A C0AB H0AE 109.5 . . ?
N5A C0AB H0AF 109.5 . . ?
H0AD C0AB H0AE 109.5 . . ?
H0AD C0AB H0AF 109.5 . . ?
H0AE C0AB H0AF 109.5 . . ?

loop_
_geom_bond_atom_site_label_1
_geom_bond_atom_site_label_2
_geom_bond_distance
_geom_bond_site_symmetry_2
_geom_bond_publ_flag
Ag01 Ag02 2.7067(7) . ?
Ag01 Ag05 3.1756(7) . ?
Ag01 N00J 2.186(5) . ?
Ag01 C01S 2.165(7) . ?
Ag02 O00L 2.563(5) . ?
Ag02 N00S 2.219(6) . ?
Ag02 C01S 2.186(7) . ?
Ag03 N00W 2.152(6) . ?
Ag03 N01C 2.147(6) . ?
Ag04 Ag05 2.7221(8) . ?
Ag04 N017 2.212(6) . ?
Ag04 C02G 2.187(7) . ?
Ag05 N01G 2.197(7) . ?
Ag05 C02G 2.160(8) . ?
Ag06 N00T 2.148(6) . ?
Ag06 O019 2.500(6) . ?
Ag06 N026 2.150(7) . ?
Ag07 Ag08 2.7249(8) . ?
Ag07 Ag09 3.3620(10) . ?
Ag07 N016 2.192(6) . ?
Ag07 C02N 2.191(8) . ?
Ag08 Ag0A 3.2071(9) . ?
Ag08 N01R 2.186(7) . ?
Ag08 C02N 2.157(9) . ?
Ag09 Ag0A 2.7200(9) . ?
Ag09 N01D 2.199(6) . ?
Ag09 C03Y 2.193(9) . ?
Ag0A N03N 2.372(12) . ?
Ag0A C03Y 2.190(11) . ?
Ag0A N03O 1.987(14) . ?
S00B O00H 1.438(5) . ?
S00B O00L 1.451(5) . ?
S00B O00M 1.456(6) . ?
S00B C03A 1.825(9) . ?
S00C O00O 1.440(5) . ?
S00C O00V 1.448(6) . ?
S00C O012 1.439(6) . ?
S00C C046 1.803(10) . ?
S00D O011 1.437(6) . ?
S00D O019 1.450(6) . ?
S00D O01A 1.428(6) . ?
S00D C04T 1.824(11) . ?
S00E O03B 1.402(9) . ?
S00E C047 1.788(11) . ?
S00E O04D 1.382(9) . ?
S00E O04U 1.425(11) . ?
N00J C01J 1.345(9) . ?
N00J C01M 1.343(9) . ?
F00K C03A 1.363(10) . ?
F00N C03A 1.333(9) . ?
F00P C046 1.329(10) . ?
F00Q C03A 1.307(10) . ?
N00S C01O 1.342(9) . ?
N00S C025 1.350(9) . ?
N00T C01Q 1.351(9) . ?
N00T C03C 1.353(9) . ?
N00U C01J 1.426(9) . ?
N00U C01Y 1.383(9) . ?
N00U C02M 1.463(10) . ?
N00W C01U 1.347(9) . ?
N00W C022 1.356(8) . ?
N00X C028 1.356(9) . ?
N00X C02Y 1.330(10) . ?
F00Y C046 1.333(10) . ?
N00Z C01M 1.400(9) . ?
N00Z C022 1.427(9) . ?
N00Z C02Z 1.455(9) . ?
F010 C046 1.352(10) . ?
N013 C01V 1.402(9) . ?
N013 C025 1.419(9) . ?
N013 C03H 1.462(10) . ?
F014 C04T 1.353(13) . ?
N015 C028 1.389(10) . ?
N015 C02H 1.421(11) . ?
N015 C039 1.471(9) . ?
N016 C029 1.334(10) . ?
N016 C02H 1.321(10) . ?
N017 C03D 1.344(10) . ?
N017 C03J 1.340(10) . ?
N018 C01Z 1.416(10) . ?
N018 C03J 1.406(9) . ?
N018 C03O 1.473(10) . ?
N01B C01O 1.381(9) . ?
N01B C01U 1.426(8) . ?
N01B C02J 1.484(9) . ?
N01C C01Z 1.353(9) . ?
N01C C02L 1.335(10) . ?
N01D C02D 1.353(10) . ?
N01D C033 1.330(10) . ?
N01E H01E 0.8600 . ?
N01E C01V 1.333(10) . ?
N01E C035 1.325(9) . ?
N01F C01Y 1.347(10) . ?
N01F C030 1.345(9) . ?
N01G C034 1.345(11) . ?
N01G C03Q 1.349(11) . ?
F01H C047 1.341(12) . ?
N01I C01Q 1.417(9) . ?
N01I C029 1.395(9) . ?
N01I C04S 1.466(10) . ?
C01J C021 1.374(9) . ?
F01K C04T 1.328(12) . ?
N01L C02D 1.421(11) . ?
N01L C02Y 1.411(10) . ?
N01L C045 1.458(11) . ?
C01M C02I 1.389(10) . ?
N01N C02L 1.428(9) . ?
N01N C034 1.386(11) . ?
N01N C04A 1.482(11) . ?
C01O C020 1.406(10) . ?
N01P C035 1.373(11) . ?
N01P C03D 1.436(11) . ?
N01P C04O 1.456(10) . ?
C01Q C03M 1.380(10) . ?
N01R C03T 1.345(12) . ?
N01R C040 1.340(12) . ?
C01S C02G 1.427(10) . ?
C01S C038 1.389(10) . ?
S01T C03G 1.805(14) . ?
S01T O05F 1.407(14) . ?
S01T O05S 1.510(18) . ?
S01T O7 1.408(19) . ?
C01U C027 1.360(10) . ?
C01V C032 1.385(10) . ?
N01W C030 1.386(12) . ?
N01W C03Q 1.417(13) . ?
N01W C04J 1.485(10) . ?
N01X C040 1.411(14) . ?
N01X C042 1.462(12) . ?
N01X C6 1.385(12) . ?
C01Y C03R 1.380(11) . ?
C01Z C02K 1.389(10) . ?
C020 H020 0.9300 . ?
C020 C02T 1.372(10) . ?
C021 H021 0.9300 . ?
C021 C02C 1.384(11) . ?
C022 C02Q 1.376(10) . ?
F023 C04T 1.318(13) . ?
N024 C033 1.391(10) . ?
N024 C03S 1.421(11) . ?
N024 C04I 1.460(12) . ?
C025 C02V 1.380(10) . ?
N026 C03S 1.351(10) . ?
N026 C056 1.343(12) . ?
C027 H027 0.9300 . ?
C027 C02E 1.389(10) . ?
C028 C03V 1.386(11) . ?
C029 C02O 1.397(11) . ?
C02A H02A 0.9300 . ?
C02A C02H 1.368(11) . ?
C02A C02R 1.375(12) . ?
N02B C03C 1.428(10) . ?
N02B C03T 1.376(12) . ?
N02B C04N 1.472(13) . ?
C02C H02C 0.9300 . ?
C02C C02I 1.389(11) . ?
C02D C037 1.382(11) . ?
C02E H02E 0.9300 . ?
C02E C02Q 1.378(10) . ?
N02F C038 1.342(10) . ?
N02F C04M 1.350(12) . ?
C02G C044 1.411(11) . ?
C02I H02I 0.9300 . ?
C02J H02B 0.9600 . ?
C02J H02D 0.9600 . ?
C02J H02F 0.9600 . ?
C02K H02K 0.9300 . ?
C02K C02P 1.371(11) . ?
C02L C02S 1.373(10) . ?
C02M H02G 0.9600 . ?
C02M H02H 0.9600 . ?
C02M H02J 0.9600 . ?
C02N C031 1.379(12) . ?
C02N C03Y 1.412(12) . ?
C02O H02O 0.9300 . ?
C02O C02R 1.379(12) . ?
C02P H02P 0.9300 . ?
C02P C02S 1.389(11) . ?
C02Q H02Q 0.9300 . ?
C02R H02R 0.9300 . ?
C02S H02S 0.9300 . ?
C02T H02T 0.9300 . ?
C02T C02V 1.392(11) . ?
C02U H02U 0.9300 . ?
C02U C02W 1.387(12) . ?
C02U C033 1.401(11) . ?
C02V H02V 0.9300 . ?
C02W H02W 0.9300 . ?
C02W C037 1.378(12) . ?
C02Y C03I 1.396(12) . ?
C02Z H02L 0.9600 . ?
C02Z H02M 0.9600 . ?
C02Z H02N 0.9600 . ?
C030 C03Z 1.387(13) . ?
C031 H031 0.9300 . ?
C031 N036 1.365(12) . ?
C032 H032 0.9300 . ?
C032 C03L 1.377(12) . ?
C034 C03U 1.388(11) . ?
C035 C03P 1.413(12) . ?
N036 C05C 1.388(14) . ?
C037 H037 0.9300 . ?
C038 H038 0.9300 . ?
C039 H03A 0.9600 . ?
C039 H03B 0.9600 . ?
C039 H03C 0.9600 . ?
C03C C03E 1.368(11) . ?
C03D C048 1.371(11) . ?
C03E H03E 0.9300 . ?
C03E C03K 1.377(11) . ?
C03G F053 1.179(13) . ?
C03G F05E 1.319(12) . ?
C03G F05K 1.294(14) . ?
C03H H03D 0.9600 . ?
C03H H03F 0.9600 . ?
C03H H03G 0.9600 . ?
C03I H03I 0.9300 . ?
C03I C04L 1.377(13) . ?
C03J C03W 1.390(11) . ?
C03K H03K 0.9300 . ?
C03K C03M 1.385(11) . ?
C03L H03L 0.9300 . ?
C03L C03P 1.374(13) . ?
C03M H03M 0.9300 . ?
N03N C057 1.3900 . ?
N03N C52 1.3900 . ?
C057 C05U 1.3900 . ?
C057 N03X 1.213(14) . ?
C05U H05U 0.9300 . ?
C05U C04X 1.3900 . ?
C04X H04X 0.9300 . ?
C04X C18 1.3900 . ?
C18 H18 0.9300 . ?
C18 C52 1.3900 . ?
C52 N5 1.376(17) . ?
C03O H03H 0.9600 . ?
C03O H03J 0.9600 . ?
C03O H03N 0.9600 . ?
C03P H03P 0.9300 . ?
C03Q C04H 1.371(13) . ?
C03R H03R 0.9300 . ?
C03R C04R 1.390(12) . ?
C03S C04K 1.368(14) . ?
C03T C04P 1.412(11) . ?
C03U H03U 0.9300 . ?
C03U C04Z 1.364(15) . ?
C03V H03V 0.9300 . ?
C03V C04L 1.379(13) . ?
C03W H03W 0.9300 . ?
C03W C04B 1.372(12) . ?
N03X C056 1.413(12) . ?
N03X C05B 1.465(18) . ?
N03X C0 1.68(2) . ?
C03Y C05J 1.413(16) . ?
C03Z H03Z 0.9300 . ?
C03Z C04R 1.364(15) . ?
C040 C049 1.376(13) . ?
C042 H04A 0.9600 . ?
C042 H04B 0.9600 . ?
C042 H04C 0.9600 . ?
C044 H044 0.9300 . ?
C044 C04M 1.357(14) . ?
C045 H04D 0.9600 . ?
C045 H04E 0.9600 . ?
C045 H04F 0.9600 . ?
C047 F04Q 1.320(15) . ?
C047 F051 1.289(13) . ?
C048 H048 0.9300 . ?
C048 C04B 1.378(13) . ?
C049 H049 0.9300 . ?
C049 C04W 1.360(17) . ?
C04A H04S 0.9600 . ?
C04A H04T 0.9600 . ?
C04A H04U 0.9600 . ?
C04B H04V 0.9300 . ?
C04H H04Z 0.9300 . ?
C04H C04Z 1.366(17) . ?
C04I H04G 0.9600 . ?
C04I H04H 0.9600 . ?
C04I H04I 0.9600 . ?
C04J H04 0.9600 . ?
C04J H 0.9600 . ?
C04J HA 0.9600 . ?
C04K H04K 0.9300 . ?
C04K C05H 1.374(15) . ?
C04L H04L 0.9300 . ?
C04M C058 1.652(18) . ?
C04N H04J 0.9600 . ?
C04N H04M 0.9600 . ?
C04N H04N 0.9600 . ?
C04O H1 0.9600 . ?
C04O HB 0.9600 . ?
C04O HC 0.9600 . ?
C04P H04P 0.9300 . ?
C04P C04W 1.376(16) . ?
C04R H2 0.9300 . ?
C04S H04O 0.9600 . ?
C04S H04Q 0.9600 . ?
C04S H04R 0.9600 . ?
C04W H04W 0.9300 . ?
C04Z H3 0.9300 . ?
C056 C05M 1.378(15) . ?
C058 H05D 0.9700 . ?
C058 H05E 0.9700 . ?
C058 C05P 1.380(19) . ?
C05B H05A 0.9600 . ?
C05B H05B 0.9600 . ?
C05B H05C 0.9600 . ?
C05C C05J 1.352(19) . ?
C05C C29 1.531(15) . ?
C05H H05H 0.9300 . ?
C05H C05M 1.350(15) . ?
C05J H05J 0.9300 . ?
C05M H05M 0.9300 . ?
C05N H05N 0.9300 . ?
C05N C12 1.407(15) . ?
C05N C19 1.37(3) . ?
C05P H05F 0.9700 . ?
C05P H05G 0.9700 . ?
C05P C05R 1.76(2) . ?
C05R H05I 0.9600 . ?
C05R H05K 0.9600 . ?
C05R H05L 0.9600 . ?
N3 C6 1.352(15) . ?
N3 C14 1.349(15) . ?
N5 C14 1.66(3) . ?
N5 C0AA 1.45(3) . ?
C6 C12 1.388(18) . ?
C12 H12 0.9300 . ?
C14 C19 1.36(3) . ?
C14 C52A 1.97(3) . ?
C14 N5A 1.12(3) . ?
C19 N5A 1.95(4) . ?
C0AA H0AA 0.9600 . ?
C0AA H0AB 0.9600 . ?
C0AA H0AC 0.9600 . ?
C27 H27A 0.9700 . ?
C27 H27B 0.9700 . ?
C27 C29 1.507(16) . ?
C27 C99 1.373(18) . ?
C29 H29A 0.9700 . ?
C29 H29B 0.9700 . ?
C99 H99A 0.9600 . ?
C99 H99B 0.9600 . ?
C99 H99C 0.9600 . ?
S1 O1 1.395(6) . ?
S1 C7 1.85(2) . ?
S1 C20 1.70(3) . ?
S1 O3 1.333(9) . ?
S1 O2 1.530(10) . ?
S1 O4 1.420(11) . ?
S1 O9 1.557(12) . ?
F2 C7 1.263(13) . ?
F2 C20 1.388(15) . ?
F3 C7 1.361(12) . ?
F3 C20 1.349(15) . ?
C7 F1 1.301(13) . ?
F4 C20 1.322(15) . ?
N03O C0 1.3900 . ?
N03O C52A 1.3900 . ?
C0 C05V 1.3900 . ?
C05V H05V 0.9300 . ?
C05V C04Y 1.3900 . ?
C04Y H04Y 0.9300 . ?
C04Y C18A 1.3900 . ?
C18A H18A 0.9300 . ?
C18A C52A 1.3900 . ?
C52A N5A 1.40(3) . ?
N5A C0AB 1.48(3) . ?
C0AB H0AD 0.9600 . ?
C0AB H0AE 0.9600 . ?
C0AB H0AF 0.9600 . ?

loop_
_geom_torsion_atom_site_label_1
_geom_torsion_atom_site_label_2
_geom_torsion_atom_site_label_3
_geom_torsion_atom_site_label_4
_geom_torsion
_geom_torsion_site_symmetry_1
_geom_torsion_site_symmetry_2
_geom_torsion_site_symmetry_3
_geom_torsion_site_symmetry_4
_geom_torsion_publ_flag
Ag01 N00J C01J N00U -10.6(8) . . . . ?
Ag01 N00J C01J C021 170.2(5) . . . . ?
Ag01 N00J C01M N00Z 11.0(8) . . . . ?
Ag01 N00J C01M C02I -168.3(5) . . . . ?
Ag01 C01S C02G Ag04 -88.7(6) . . . . ?
Ag01 C01S C02G Ag05 -3.6(7) . . . . ?
Ag01 C01S C02G C044 136.3(7) . . . . ?
Ag01 C01S C038 N02F -144.7(7) . . . . ?
Ag02 N00S C01O N01B -14.2(9) . . . . ?
Ag02 N00S C01O C020 162.3(5) . . . . ?
Ag02 N00S C025 N013 14.4(7) . . . . ?
Ag02 N00S C025 C02V -167.3(6) . . . . ?
Ag02 C01S C02G Ag04 -0.2(8) . . . . ?
Ag02 C01S C02G Ag05 84.9(5) . . . . ?
Ag02 C01S C02G C044 -135.2(7) . . . . ?
Ag02 C01S C038 N02F 132.0(7) . . . . ?
Ag03 N00W C01U N01B -13.6(7) . . . . ?
Ag03 N00W C01U C027 168.8(5) . . . . ?
Ag03 N00W C022 N00Z 14.0(8) . . . . ?
Ag03 N00W C022 C02Q -166.2(5) . . . . ?
Ag03 N01C C01Z N018 22.5(9) . . . . ?
Ag03 N01C C01Z C02K -157.9(6) . . . . ?
Ag03 N01C C02L N01N -19.4(9) . . . . ?
Ag03 N01C C02L C02S 160.2(7) . . . . ?
Ag04 N017 C03D N01P -15.7(9) . . . . ?
Ag04 N017 C03D C048 167.0(6) . . . . ?
Ag04 N017 C03J N018 13.1(9) . . . . ?
Ag04 N017 C03J C03W -165.3(6) . . . . ?
Ag04 C02G C044 C04M -137.4(10) . . . . ?
Ag05 N01G C034 N01N -14.5(10) . . . . ?
Ag05 N01G C034 C03U 162.5(6) . . . . ?
Ag05 N01G C03Q N01W 13.9(8) . . . . ?
Ag05 N01G C03Q C04H -170.1(7) . . . . ?
Ag05 C02G C044 C04M 137.0(10) . . . . ?
Ag06 N00T C01Q N01I 25.0(9) . . . . ?
Ag06 N00T C01Q C03M -156.2(6) . . . . ?
Ag06 N00T C03C N02B -25.5(9) . . . . ?
Ag06 N00T C03C C03E 156.7(7) . . . . ?
Ag06 N026 C03S N024 -17.1(10) . . . . ?
Ag06 N026 C03S C04K 166.9(9) . . . . ?
Ag06 N026 C056 N03X 17.8(15) . . . . ?
Ag06 N026 C056 C05M -164.3(10) . . . . ?
Ag07 N016 C029 N01I 11.9(10) . . . . ?
Ag07 N016 C029 C02O -168.2(6) . . . . ?
Ag07 N016 C02H N015 -14.5(8) . . . . ?
Ag07 N016 C02H C02A 169.2(6) . . . . ?
Ag07 C02N C031 N036 -131.7(8) . . . . ?
Ag07 C02N C03Y Ag09 -3.2(10) . . . . ?
Ag07 C02N C03Y Ag0A -91.0(7) . . . . ?
Ag07 C02N C03Y C05J 127.6(8) . . . . ?
Ag08 N01R C03T N02B -17.9(11) . . . . ?
Ag08 N01R C03T C04P 158.3(6) . . . . ?
Ag08 N01R C040 N01X 19.3(8) . . . . ?
Ag08 N01R C040 C049 -162.8(7) . . . . ?
Ag08 C02N C031 N036 144.0(7) . . . . ?
Ag08 C02N C03Y Ag09 82.7(7) . . . . ?
Ag08 C02N C03Y Ag0A -5.1(8) . . . . ?
Ag08 C02N C03Y C05J -146.5(8) . . . . ?
Ag09 N01D C02D N01L 17.5(7) . . . . ?
Ag09 N01D C02D C037 -164.6(6) . . . . ?
Ag09 N01D C033 N024 -20.0(10) . . . . ?
Ag09 N01D C033 C02U 159.3(6) . . . . ?
Ag09 C03Y C05J C05C 133.3(13) . . . . ?
Ag0A N03N C057 C05U -166.2(9) . . . . ?
Ag0A N03N C057 N03X 16.2(11) . . . . ?
Ag0A N03N C52 C18 168.5(8) . . . . ?
Ag0A N03N C52 N5 -15.0(16) . . . . ?
Ag0A C03Y C05J C05C -142.6(13) . . . . ?
Ag0A N03O C0 N03X 9.6(16) . . . . ?
Ag0A N03O C0 C05V -168.2(11) . . . . ?
Ag0A N03O C52A C14 22.6(11) . . . . ?
Ag0A N03O C52A C18A 168.2(11) . . . . ?
Ag0A N03O C52A N5A -12.9(19) . . . . ?
O00H S00B O00L Ag02 133.7(4) . . . . ?
O00H S00B C03A F00K 65.2(6) . . . . ?
O00H S00B C03A F00N -177.8(6) . . . . ?
O00H S00B C03A F00Q -53.9(7) . . . . ?
N00J C01J C021 C02C -0.6(11) . . . . ?
N00J C01M C02I C02C -1.4(11) . . . . ?
O00L S00B C03A F00K -54.3(6) . . . . ?
O00L S00B C03A F00N 62.7(7) . . . . ?
O00L S00B C03A F00Q -173.4(6) . . . . ?
O00M S00B O00L Ag02 -3.1(5) . . . . ?
O00M S00B C03A F00K -173.4(5) . . . . ?
O00M S00B C03A F00N -56.4(7) . . . . ?
O00M S00B C03A F00Q 67.5(7) . . . . ?
O00O S00C C046 F00P -61.1(7) . . . . ?
O00O S00C C046 F00Y 177.4(6) . . . . ?
O00O S00C C046 F010 58.8(7) . . . . ?
N00S C01O C020 C02T 0.9(10) . . . . ?
N00S C025 C02V C02T 1.7(11) . . . . ?
N00T C01Q C03M C03K 0.5(12) . . . . ?
N00T C03C C03E C03K 1.5(13) . . . . ?
N00U C01J C021 C02C -179.8(7) . . . . ?
N00U C01Y C03R C04R -177.6(8) . . . . ?
O00V S00C C046 F00P 58.3(7) . . . . ?
O00V S00C C046 F00Y -63.1(7) . . . . ?
O00V S00C C046 F010 178.2(6) . . . . ?
N00W C01U C027 C02E -0.7(10) . . . . ?
N00W C022 C02Q C02E -3.7(10) . . . . ?
N00X C028 C03V C04L 5.6(12) . . . . ?
N00X C02Y C03I C04L 4.1(14) . . . . ?
N00Z C01M C02I C02C 179.3(7) . . . . ?
N00Z C022 C02Q C02E 176.1(6) . . . . ?
O011 S00D O019 Ag06 -47.9(19) . . . . ?
O011 S00D C04T F014 -54.9(8) . . . . ?
O011 S00D C04T F01K 64.1(9) . . . . ?
O011 S00D C04T F023 -174.1(7) . . . . ?
O012 S00C C046 F00P 178.9(6) . . . . ?
O012 S00C C046 F00Y 57.5(7) . . . . ?
O012 S00C C046 F010 -61.1(7) . . . . ?
N013 C01V C032 C03L 177.9(7) . . . . ?
N013 C025 C02V C02T 179.8(7) . . . . ?
N015 C028 C03V C04L -176.7(8) . . . . ?
N016 C029 C02O C02R 0.3(12) . . . . ?
N017 C03D C048 C04B -0.4(13) . . . . ?
N017 C03J C03W C04B -1.4(12) . . . . ?
N018 C01Z C02K C02P 177.4(8) . . . . ?
N018 C03J C03W C04B -179.7(7) . . . . ?
O019 S00D C04T F014 64.9(8) . . . . ?
O019 S00D C04T F01K -176.1(8) . . . . ?
O019 S00D C04T F023 -54.3(8) . . . . ?
O01A S00D O019 Ag06 89.2(19) . . . . ?
O01A S00D C04T F014 -175.7(6) . . . . ?
O01A S00D C04T F01K -56.7(9) . . . . ?
O01A S00D C04T F023 65.0(8) . . . . ?
N01B C01O C020 C02T 177.2(7) . . . . ?
N01B C01U C027 C02E -178.1(6) . . . . ?
N01C C01Z C02K C02P -2.1(12) . . . . ?
N01C C02L C02S C02P -0.4(13) . . . . ?
N01D C02D C037 C02W 0.6(11) . . . . ?
N01E C01V C032 C03L -4.4(11) . . . . ?
N01E C035 C03P C03L 0.1(12) . . . . ?
N01F C01Y C03R C04R 0.6(13) . . . . ?
N01F C030 C03Z C04R 1.2(15) . . . . ?
N01G C034 C03U C04Z 5.8(14) . . . . ?
N01G C03Q C04H C04Z 3.5(14) . . . . ?
N01I C01Q C03M C03K 179.2(8) . . . . ?
N01I C029 C02O C02R -179.8(7) . . . . ?
C01J N00J C01M N00Z -178.4(6) . . . . ?
C01J N00J C01M C02I 2.3(10) . . . . ?
C01J N00U C01Y N01F -6.5(10) . . . . ?
C01J N00U C01Y C03R 171.9(7) . . . . ?
C01J C021 C02C C02I 1.5(12) . . . . ?
N01L C02D C037 C02W 178.2(7) . . . . ?
N01L C02Y C03I C04L -173.4(8) . . . . ?
C01M N00J C01J N00U 177.9(6) . . . . ?
C01M N00J C01J C021 -1.3(10) . . . . ?
C01M N00Z C022 N00W -151.4(6) . . . . ?
C01M N00Z C022 C02Q 28.8(9) . . . . ?
N01N C02L C02S C02P 179.2(8) . . . . ?
N01N C034 C03U C04Z -177.4(9) . . . . ?
C01O N00S C025 N013 -177.6(6) . . . . ?
C01O N00S C025 C02V 0.7(10) . . . . ?
C01O N01B C01U N00W 122.0(7) . . . . ?
C01O N01B C01U C027 -60.4(9) . . . . ?
C01O C020 C02T C02V 1.6(11) . . . . ?
N01P C035 C03P C03L 179.3(7) . . . . ?
N01P C03D C048 C04B -177.6(8) . . . . ?
C01Q N00T C03C N02B 173.3(7) . . . . ?
C01Q N00T C03C C03E -4.5(12) . . . . ?
C01Q N01I C029 N016 42.4(10) . . . . ?
C01Q N01I C029 C02O -137.5(8) . . . . ?
N01R C03T C04P C04W 2.0(12) . . . . ?
N01R C040 C049 C04W 0.3(13) . . . . ?
C01S C02G C044 C04M 2.8(15) . . . . ?
C01U N00W C022 N00Z -174.9(6) . . . . ?
C01U N00W C022 C02Q 4.9(9) . . . . ?
C01U N01B C01O N00S -27.7(9) . . . . ?
C01U N01B C01O C020 155.8(6) . . . . ?
C01U C027 C02E C02Q 1.9(10) . . . . ?
C01V N013 C025 N00S -120.0(7) . . . . ?
C01V N013 C025 C02V 61.7(9) . . . . ?
C01V N01E C035 N01P 179.1(6) . . . . ?
C01V N01E C035 C03P -1.7(11) . . . . ?
C01V C032 C03L C03P 2.9(12) . . . . ?
N01W C030 C03Z C04R -173.9(9) . . . . ?
N01W C03Q C04H C04Z 179.0(9) . . . . ?
N01X C040 C049 C04W 178.0(9) . . . . ?
N01X C6 C12 C05N -178.7(8) . . . . ?
C01Y N00U C01J N00J 68.8(9) . . . . ?
C01Y N00U C01J C021 -111.9(8) . . . . ?
C01Y N01F C030 N01W 174.8(7) . . . . ?
C01Y N01F C030 C03Z -0.7(12) . . . . ?
C01Y C03R C04R C03Z -0.1(16) . . . . ?
C01Z N018 C03J N017 50.2(9) . . . . ?
C01Z N018 C03J C03W -131.4(8) . . . . ?
C01Z N01C C02L N01N 177.9(7) . . . . ?
C01Z N01C C02L C02S -2.5(12) . . . . ?
C01Z C02K C02P C02S -0.8(13) . . . . ?
C020 C02T C02V C025 -2.8(11) . . . . ?
C021 C02C C02I C01M -0.5(12) . . . . ?
C022 N00W C01U N01B 174.9(6) . . . . ?
C022 N00W C01U C027 -2.7(10) . . . . ?
C022 N00Z C01M N00J 56.5(8) . . . . ?
C022 N00Z C01M C02I -124.3(7) . . . . ?
N024 C03S C04K C05H -174.5(11) . . . . ?
C025 N00S C01O N01B -178.5(6) . . . . ?
C025 N00S C01O C020 -2.0(10) . . . . ?
C025 N013 C01V N01E 17.7(9) . . . . ?
C025 N013 C01V C032 -164.6(7) . . . . ?
N026 C03S C04K C05H 1.0(18) . . . . ?
N026 C056 C05M C05H -4(2) . . . . ?
C027 C02E C02Q C022 0.2(10) . . . . ?
C028 N00X C02Y N01L 177.0(7) . . . . ?
C028 N00X C02Y C03I -0.7(12) . . . . ?
C028 N015 C02H N016 83.5(9) . . . . ?
C028 N015 C02H C02A -100.0(8) . . . . ?
C028 C03V C04L C03I -1.9(14) . . . . ?
C029 N016 C02H N015 175.6(6) . . . . ?
C029 N016 C02H C02A -0.7(11) . . . . ?
C029 N01I C01Q N00T -145.9(7) . . . . ?
C029 N01I C01Q C03M 35.3(11) . . . . ?
C029 C02O C02R C02A -0.6(12) . . . . ?
N02B C03C C03E C03K -176.1(8) . . . . ?
N02B C03T C04P C04W 178.0(8) . . . . ?
C02D N01D C033 N024 178.0(6) . . . . ?
C02D N01D C033 C02U -2.8(11) . . . . ?
C02D N01L C02Y N00X 20.8(10) . . . . ?
C02D N01L C02Y C03I -161.5(8) . . . . ?
N02F C04M C058 C05P -84.2(14) . . . . ?
C02G C01S C038 N02F -2.7(12) . . . . ?
C02G C044 C04M N02F -1.4(19) . . . . ?
C02G C044 C04M C058 167.8(10) . . . . ?
C02H N015 C028 N00X -12.2(10) . . . . ?
C02H N015 C028 C03V 170.0(7) . . . . ?
C02H N016 C029 N01I -179.5(7) . . . . ?
C02H N016 C029 C02O 0.3(11) . . . . ?
C02H C02A C02R C02O 0.2(12) . . . . ?
C02J N01B C01O N00S -177.2(6) . . . . ?
C02J N01B C01O C020 6.3(10) . . . . ?
C02J N01B C01U N00W -87.3(7) . . . . ?
C02J N01B C01U C027 90.3(8) . . . . ?
C02K C02P C02S C02L 2.0(13) . . . . ?
C02L N01C C01Z N018 -175.9(7) . . . . ?
C02L N01C C01Z C02K 3.7(11) . . . . ?
C02L N01N C034 N01G -30.5(10) . . . . ?
C02L N01N C034 C03U 152.5(8) . . . . ?
C02M N00U C01J N00J -124.3(7) . . . . ?
C02M N00U C01J C021 55.0(9) . . . . ?
C02M N00U C01Y N01F -173.2(6) . . . . ?
C02M N00U C01Y C03R 5.2(11) . . . . ?
C02N C031 N036 C05C -4.7(15) . . . . ?
C02N C03Y C05J C05C 1.6(18) . . . . ?
C02R C02A C02H N015 -175.8(7) . . . . ?
C02R C02A C02H N016 0.5(12) . . . . ?
C02U C02W C037 C02D -1.6(12) . . . . ?
C02W C02U C033 N01D 1.8(12) . . . . ?
C02W C02U C033 N024 -179.0(7) . . . . ?
C02Y N00X C028 N015 177.8(6) . . . . ?
C02Y N00X C028 C03V -4.3(11) . . . . ?
C02Y N01L C02D N01D -115.1(8) . . . . ?
C02Y N01L C02D C037 67.1(10) . . . . ?
C02Y C03I C04L C03V -2.6(14) . . . . ?
C02Z N00Z C01M N00J -164.9(6) . . . . ?
C02Z N00Z C01M C02I 14.4(10) . . . . ?
C02Z N00Z C022 N00W 68.4(7) . . . . ?
C02Z N00Z C022 C02Q -111.3(8) . . . . ?
C030 N01F C01Y N00U 178.1(7) . . . . ?
C030 N01F C01Y C03R -0.2(11) . . . . ?
C030 N01W C03Q N01G -117.9(8) . . . . ?
C030 N01W C03Q C04H 66.3(11) . . . . ?
C030 C03Z C04R C03R -0.8(17) . . . . ?
C031 C02N C03Y Ag09 -134.7(7) . . . . ?
C031 C02N C03Y Ag0A 137.5(7) . . . . ?
C031 C02N C03Y C05J -3.9(13) . . . . ?
C031 N036 C05C C05J 2.1(19) . . . . ?
C031 N036 C05C C29 168.7(10) . . . . ?
C032 C03L C03P C035 -0.8(13) . . . . ?
C033 N01D C02D N01L -176.3(6) . . . . ?
C033 N01D C02D C037 1.6(11) . . . . ?
C033 N024 C03S N026 126.6(8) . . . . ?
C033 N024 C03S C04K -57.4(12) . . . . ?
C033 C02U C02W C037 0.5(12) . . . . ?
C034 N01G C03Q N01W -176.4(6) . . . . ?
C034 N01G C03Q C04H -0.4(11) . . . . ?
C034 N01N C02L N01C 127.8(7) . . . . ?
C034 N01N C02L C02S -51.8(11) . . . . ?
C034 C03U C04Z C04H -2.7(17) . . . . ?
C035 N01E C01V N013 -178.3(6) . . . . ?
C035 N01E C01V C032 4.0(10) . . . . ?
C035 N01P C03D N017 74.3(9) . . . . ?
C035 N01P C03D C048 -108.4(9) . . . . ?
N036 C05C C05J C03Y -1(2) . . . . ?
N036 C05C C29 C27 105.6(19) . . . . ?
C038 C01S C02G Ag04 134.2(6) . . . . ?
C038 C01S C02G Ag05 -140.7(6) . . . . ?
C038 C01S C02G C044 -0.8(11) . . . . ?
C038 N02F C04M C044 -2.1(18) . . . . ?
C038 N02F C04M C058 -172.6(9) . . . . ?
C039 N015 C028 N00X -165.7(7) . . . . ?
C039 N015 C028 C03V 16.5(11) . . . . ?
C039 N015 C02H N016 -122.5(7) . . . . ?
C039 N015 C02H C02A 54.0(10) . . . . ?
C03A S00B O00L Ag02 -114.1(4) . . . . ?
O03B S00E C047 F01H 176.2(9) . . . . ?
O03B S00E C047 F04Q -66.7(9) . . . . ?
O03B S00E C047 F051 56.5(11) . . . . ?
C03C N00T C01Q N01I -175.4(7) . . . . ?
C03C N00T C01Q C03M 3.4(11) . . . . ?
C03C N02B C03T N01R -25.4(11) . . . . ?
C03C N02B C03T C04P 158.4(8) . . . . ?
C03C C03E C03K C03M 2.5(12) . . . . ?
C03D N017 C03J N018 -179.4(6) . . . . ?
C03D N017 C03J C03W 2.3(11) . . . . ?
C03D N01P C035 N01E -11.7(10) . . . . ?
C03D N01P C035 C03P 169.1(7) . . . . ?
C03D C048 C04B C03W 1.3(14) . . . . ?
C03E C03K C03M C01Q -3.5(13) . . . . ?
C03H N013 C01V N01E 166.7(6) . . . . ?
C03H N013 C01V C032 -15.6(10) . . . . ?
C03H N013 C025 N00S 90.8(7) . . . . ?
C03H N013 C025 C02V -87.5(8) . . . . ?
C03J N017 C03D N01P 175.9(7) . . . . ?
C03J N017 C03D C048 -1.3(11) . . . . ?
C03J N018 C01Z N01C -155.1(7) . . . . ?
C03J N018 C01Z C02K 25.3(11) . . . . ?
C03J C03W C04B C048 -0.4(13) . . . . ?
N03N C057 C05U C04X 0.0 . . . . ?
N03N C057 N03X C056 53.8(14) . . . . ?
N03N C057 N03X C05B -168.0(8) . . . . ?
N03N C52 N5 C14 77(3) . . . . ?
N03N C52 N5 C0AA -125.8(19) . . . . ?
C057 N03N C52 C18 0.0 . . . . ?
C057 N03N C52 N5 176.5(18) . . . . ?
C057 C05U C04X C18 0.0 . . . . ?
C057 N03X C056 N026 -159.0(13) . . . . ?
C057 N03X C056 C05M 23(2) . . . . ?
C05U C057 N03X C056 -123.4(14) . . . . ?
C05U C057 N03X C05B 14.8(15) . . . . ?
C05U C04X C18 C52 0.0 . . . . ?
C04X C18 C52 N03N 0.0 . . . . ?
C04X C18 C52 N5 -176.1(19) . . . . ?
C18 C52 N5 C14 -107(2) . . . . ?
C18 C52 N5 C0AA 50(3) . . . . ?
C52 N03N C057 C05U 0.0 . . . . ?
C52 N03N C057 N03X -177.6(12) . . . . ?
C52 N5 C14 N3 -11(3) . . . . ?
C52 N5 C14 C19 164.4(19) . . . . ?
C03O N018 C01Z N01C 58.4(9) . . . . ?
C03O N018 C01Z C02K -121.2(8) . . . . ?
C03O N018 C03J N017 -163.8(7) . . . . ?
C03O N018 C03J C03W 14.6(10) . . . . ?
C03Q N01G C034 N01N 178.7(6) . . . . ?
C03Q N01G C034 C03U -4.3(11) . . . . ?
C03Q N01W C030 N01F 21.8(11) . . . . ?
C03Q N01W C030 C03Z -162.6(9) . . . . ?
C03Q C04H C04Z C03U -1.8(18) . . . . ?
C03S N024 C033 N01D -28.9(10) . . . . ?
C03S N024 C033 C02U 151.8(7) . . . . ?
C03S N026 C056 N03X -173.6(10) . . . . ?
C03S N026 C056 C05M 4.3(18) . . . . ?
C03S C04K C05H C05M -1(2) . . . . ?
C03T N01R C040 N01X -174.1(7) . . . . ?
C03T N01R C040 C049 3.8(12) . . . . ?
C03T N02B C03C N00T 128.9(8) . . . . ?
C03T N02B C03C C03E -53.3(12) . . . . ?
C03T C04P C04W C049 2.2(14) . . . . ?
N03X C057 C05U C04X 176.9(15) . . . . ?
N03X C056 C05M C05H 173.5(15) . . . . ?
N03X C0 C05V C04Y -178.0(13) . . . . ?
C03Y C02N C031 N036 5.7(13) . . . . ?
C040 N01R C03T N02B 178.8(7) . . . . ?
C040 N01R C03T C04P -5.0(12) . . . . ?
C040 N01X C6 N3 18.0(11) . . . . ?
C040 N01X C6 C12 -166.3(8) . . . . ?
C040 C049 C04W C04P -3.4(15) . . . . ?
C042 N01X C040 N01R 81.9(10) . . . . ?
C042 N01X C040 C049 -95.9(10) . . . . ?
C042 N01X C6 N3 178.2(8) . . . . ?
C042 N01X C6 C12 -6.1(13) . . . . ?
C044 C04M C058 C05P 105.7(16) . . . . ?
C045 N01L C02D N01D 97.5(8) . . . . ?
C045 N01L C02D C037 -80.3(10) . . . . ?
C045 N01L C02Y N00X 166.8(7) . . . . ?
C045 N01L C02Y C03I -15.5(12) . . . . ?
C04A N01N C02L N01C -82.5(9) . . . . ?
C04A N01N C02L C02S 97.9(10) . . . . ?
C04A N01N C034 N01G -179.3(7) . . . . ?
C04A N01N C034 C03U 3.7(11) . . . . ?
O04D S00E C047 F01H 56.4(11) . . . . ?
O04D S00E C047 F04Q 173.5(9) . . . . ?
O04D S00E C047 F051 -63.3(12) . . . . ?
C04I N024 C033 N01D -173.6(8) . . . . ?
C04I N024 C033 C02U 7.2(12) . . . . ?
C04I N024 C03S N026 -87.5(9) . . . . ?
C04I N024 C03S C04K 88.5(12) . . . . ?
C04J N01W C030 N01F 176.2(8) . . . . ?
C04J N01W C030 C03Z -8.3(14) . . . . ?
C04J N01W C03Q N01G 87.1(9) . . . . ?
C04J N01W C03Q C04H -88.8(11) . . . . ?
C04K C05H C05M C056 3(3) . . . . ?
C04M N02F C038 C01S 4.2(14) . . . . ?
C04M C058 C05P C05R 179.9(10) . . . . ?
C04N N02B C03C N00T -77.2(9) . . . . ?
C04N N02B C03C C03E 100.6(10) . . . . ?
C04N N02B C03T N01R -178.2(8) . . . . ?
C04N N02B C03T C04P 5.6(12) . . . . ?
C04O N01P C035 N01E -166.7(7) . . . . ?
C04O N01P C035 C03P 14.1(12) . . . . ?
C04O N01P C03D N017 -129.6(8) . . . . ?
C04O N01P C03D C048 47.7(11) . . . . ?
C04S N01I C01Q N00T 62.0(10) . . . . ?
C04S N01I C01Q C03M -116.7(9) . . . . ?
C04S N01I C029 N016 -166.4(8) . . . . ?
C04S N01I C029 C02O 13.7(12) . . . . ?
C04T S00D O019 Ag06 -158.8(18) . . . . ?
O04U S00E C047 F01H -68.7(11) . . . . ?
O04U S00E C047 F04Q 48.4(10) . . . . ?
O04U S00E C047 F051 171.6(12) . . . . ?
C056 N026 C03S N024 173.2(9) . . . . ?
C056 N026 C03S C04K -2.7(16) . . . . ?
C056 N03X C0 N03O 51.5(14) . . . . ?
C056 N03X C0 C05V -130.6(9) . . . . ?
C05B N03X C056 N026 66.2(13) . . . . ?
C05B N03X C056 C05M -111.7(15) . . . . ?
C05B N03X C0 N03O -161.4(12) . . . . ?
C05B N03X C0 C05V 16.5(14) . . . . ?
O05F S01T C03G F053 177.7(11) . . . . ?
O05F S01T C03G F05E -59.3(12) . . . . ?
O05F S01T C03G F05K 48.6(14) . . . . ?
C05J C05C C29 C27 -89(2) . . . . ?
O05S S01T C03G F053 70.8(13) . . . . ?
O05S S01T C03G F05E -166.3(11) . . . . ?
O05S S01T C03G F05K -58.4(14) . . . . ?
O7 S01T C03G F053 -48.6(17) . . . . ?
O7 S01T C03G F05E 74.3(15) . . . . ?
O7 S01T C03G F05K -177.8(17) . . . . ?
N3 C6 C12 C05N -3.3(13) . . . . ?
N3 C14 C19 C05N -2(2) . . . . ?
N3 C14 C19 N5A -169(2) . . . . ?
N3 C14 N5A C19 168(3) . . . . ?
N3 C14 N5A C52A -29(3) . . . . ?
N3 C14 N5A C0AB -174(2) . . . . ?
N5 C14 C19 C05N -176.6(16) . . . . ?
C6 N01X C040 N01R -117.2(8) . . . . ?
C6 N01X C040 C049 65.0(12) . . . . ?
C6 N3 C14 N5 175.1(12) . . . . ?
C6 N3 C14 C19 -0.8(17) . . . . ?
C6 N3 C14 C52A 173.6(8) . . . . ?
C6 N3 C14 N5A -167(2) . . . . ?
C12 C05N C19 C14 1.8(19) . . . . ?
C12 C05N C19 N5A 15(3) . . . . ?
C14 N3 C6 N01X 179.1(8) . . . . ?
C14 N3 C6 C12 3.5(13) . . . . ?
C14 C52A N5A C19 19.4(17) . . . . ?
C14 C52A N5A C0AB 152(3) . . . . ?
C19 C05N C12 C6 0.6(16) . . . . ?
C19 C14 N5A C52A 162.6(16) . . . . ?
C19 C14 N5A C0AB 18(4) . . . . ?
C0AA N5 C14 N3 -167.7(19) . . . . ?
C0AA N5 C14 C19 8(3) . . . . ?
C29 C05C C05J C03Y -164.9(13) . . . . ?
C99 C27 C29 C05C -179(3) . . . . ?
O1 S1 C7 F2 -49.6(10) . . . . ?
O1 S1 C7 F3 -167.0(7) . . . . ?
O1 S1 C7 F1 69.4(8) . . . . ?
O1 S1 C20 F2 28.2(11) . . . . ?
O1 S1 C20 F3 145.1(9) . . . . ?
O1 S1 C20 F4 -88.6(10) . . . . ?
O3 S1 C7 F2 173.8(11) . . . . ?
O3 S1 C7 F3 56.4(10) . . . . ?
O3 S1 C7 F1 -67.2(11) . . . . ?
O2 S1 C7 F2 58.0(10) . . . . ?
O2 S1 C7 F3 -59.4(8) . . . . ?
O2 S1 C7 F1 177.0(9) . . . . ?
O4 S1 C20 F2 163.4(13) . . . . ?
O4 S1 C20 F3 -79.7(14) . . . . ?
O4 S1 C20 F4 46.6(15) . . . . ?
O9 S1 C20 F2 -81.7(13) . . . . ?
O9 S1 C20 F3 35.1(14) . . . . ?
O9 S1 C20 F4 161.4(13) . . . . ?
N03O C0 C05V C04Y 0.0 . . . . ?
N03O C52A N5A C14 84(2) . . . . ?
N03O C52A N5A C19 104(3) . . . . ?
N03O C52A N5A C0AB -123(2) . . . . ?
C0 N03X C056 N026 -141.7(11) . . . . ?
C0 N03X C056 C05M 40.4(17) . . . . ?
C0 N03O C52A C14 -145.6(13) . . . . ?
C0 N03O C52A C18A 0.0 . . . . ?
C0 N03O C52A N5A 179(2) . . . . ?
C0 C05V C04Y C18A 0.0 . . . . ?
C05V C04Y C18A C52A 0.0 . . . . ?
C04Y C18A C52A C14 140.7(14) . . . . ?
C04Y C18A C52A N03O 0.0 . . . . ?
C04Y C18A C52A N5A -179(2) . . . . ?
C18A C52A N5A C14 -97(2) . . . . ?
C18A C52A N5A C19 -78(3) . . . . ?
C18A C52A N5A C0AB 55(3) . . . . ?
C52A C14 C19 C05N -172.2(14) . . . . ?
C52A C14 C19 N5A 21(2) . . . . ?
C52A C14 N5A C19 -162.6(16) . . . . ?
C52A C14 N5A C0AB -144(5) . . . . ?
C52A N03O C0 N03X 177.9(14) . . . . ?
C52A N03O C0 C05V 0.0 . . . . ?
N5A C14 C19 C05N 167.3(18) . . . . ?

loop_
_smtbx_masks_void_nr
_smtbx_masks_void_average_x
_smtbx_masks_void_average_y
_smtbx_masks_void_average_z
_smtbx_masks_void_volume
_smtbx_masks_void_count_electrons
_smtbx_masks_void_content
1 0.184 -0.184 0.000 1289.3 326.5 ?
2 0.151 0.143 0.544 35.9 1.8 ?
3 -0.151 0.857 0.456 35.9 0.8 ?
4 0.173 0.487 0.555 9.3 0.0 ?
5 0.460 0.825 0.766 19.2 0.0 ?
6 0.540 0.175 0.234 19.2 0.8 ?
7 0.827 0.513 0.445 9.3 0.0 ?
